data_7038592
loop_
_publ_author_name
'Ou, Ya-Ping'
'Zhang, Jing'
'Zhang, Fuxing'
'Kuang, Daizhi'
'Hartl, Franti\<sek'
'Rao, Li'
'Liu, Sheng Hua'

_publ_section_title
;
 Notable differences between oxidized diruthenium complexes bridged by
 four isomeric diethynyl benzodithiophene ligands.
;
_journal_issue 15
_journal_name_full 'Dalton transactions (Cambridge, England : 2003)'
_journal_page_first 6503
_journal_page_last 6516
_journal_paper_doi 10.1039/c6dt00109b
_journal_volume 45
_journal_year 2016
_chemical_formula_sum 'C345 H328 Cl2 P16 Ru8 S8'
_chemical_formula_weight 6105.53
_chemical_name_systematic
; 
 ? 
;
_space_group_IT_number 14
_symmetry_cell_setting monoclinic
_symmetry_space_group_name_Hall '-P 2yn'
_symmetry_space_group_name_H-M 'P 1 21/n 1'
_atom_sites_solution_hydrogens geom
_atom_sites_solution_primary direct
_atom_sites_solution_secondary difmap
_audit_creation_method SHELXL-97
_audit_update_record
;
2015-10-07 deposited with the CCDC.
2016-02-25 downloaded from the CCDC.
;
_cell_angle_alpha 90.00
_cell_angle_beta 96.785(2)
_cell_angle_gamma 90.00
_cell_formula_units_Z 2
_cell_length_a 16.6322(16)
_cell_length_b 24.054(2)
_cell_length_c 38.040(4)
_cell_measurement_reflns_used 9953
_cell_measurement_temperature 296(2)
_cell_measurement_theta_max 27.77
_cell_measurement_theta_min 2.20
_cell_volume 15112(2)
_computing_cell_refinement 'Bruker SAINT'
_computing_data_collection 'Bruker APEX2'
_computing_data_reduction 'Bruker SAINT'
_computing_molecular_graphics 'Bruker SHELXTL'
_computing_publication_material 'Bruker SHELXTL'
_computing_structure_refinement 'SHELXL-97 (Sheldrick, 1997)'
_computing_structure_solution 'SHELXS-97 (Sheldrick, 1990)'
_diffrn_ambient_temperature 296(2)
_diffrn_measured_fraction_theta_full 0.995
_diffrn_measured_fraction_theta_max 0.995
_diffrn_measurement_device_type 'Bruker APEX-II CCD'
_diffrn_measurement_method '\f and \w scans'
_diffrn_radiation_monochromator graphite
_diffrn_radiation_source 'fine-focus sealed tube'
_diffrn_radiation_type MoK\a
_diffrn_radiation_wavelength 0.71073
_diffrn_reflns_av_R_equivalents 0.0519
_diffrn_reflns_av_sigmaI/netI 0.0498
_diffrn_reflns_limit_h_max 20
_diffrn_reflns_limit_h_min -19
_diffrn_reflns_limit_k_max 29
_diffrn_reflns_limit_k_min -29
_diffrn_reflns_limit_l_max 46
_diffrn_reflns_limit_l_min -46
_diffrn_reflns_number 109441
_diffrn_reflns_theta_full 25.50
_diffrn_reflns_theta_max 25.50
_diffrn_reflns_theta_min 1.00
_diffrn_standards_number 0
_exptl_absorpt_coefficient_mu 0.602
_exptl_absorpt_correction_type none
_exptl_crystal_density_diffrn 1.342
_exptl_crystal_density_meas 0
_exptl_crystal_density_method 'not measured'
_exptl_crystal_F_000 6304
_exptl_crystal_size_max 0.16
_exptl_crystal_size_mid 0.12
_exptl_crystal_size_min 0.10
_refine_diff_density_max 1.105
_refine_diff_density_min -0.536
_refine_diff_density_rms 0.086
_refine_ls_extinction_method none
_refine_ls_goodness_of_fit_ref 1.054
_refine_ls_hydrogen_treatment mixed
_refine_ls_matrix_type full
_refine_ls_number_parameters 1755
_refine_ls_number_reflns 28003
_refine_ls_number_restraints 55
_refine_ls_restrained_S_all 1.075
_refine_ls_R_factor_all 0.0851
_refine_ls_R_factor_gt 0.0502
_refine_ls_shift/su_max 0.328
_refine_ls_shift/su_mean 0.003
_refine_ls_structure_factor_coef Fsqd
_refine_ls_weighting_details
;
calc w=1/[\s^2^(Fo^2^)+(0.0720P)^2^+15.4806P] where P=(Fo^2^+2Fc^2^)/3
;
_refine_ls_weighting_scheme calc
_refine_ls_wR_factor_gt 0.1298
_refine_ls_wR_factor_ref 0.1457
_reflns_number_gt 19727
_reflns_number_total 28003
_reflns_threshold_expression >2sigma(I)
_cod_data_source_file c6dt00109b2.cif
_cod_data_source_block mo_120508j_0m
_cod_depositor_comments
;
The following automatic conversions were performed:

'_symmetry_cell_setting' value 'Monoclinic' changed to 'monoclinic'
according to
/usr/data/users/saulius/crontab/automatic-downloads/rss-feeds/RSC/lib/dictionaries/cif_core.dic
dictionary named 'cif_core.dic' version 2.4.2 from 2011-04-26.

Automatic conversion script
Id: cif_fix_values 4268 2015-11-12 08:31:59Z antanas 

 Adding full bibliography for 7038590--7038592.cif.
;
_cod_original_cell_volume 15112(3)
_cod_original_sg_symbol_H-M P2/n
_cod_database_code 7038592

loop_
_symmetry_equiv_pos_as_xyz
'x, y, z'
'-x+1/2, y+1/2, -z+1/2'
'-x, -y, -z'
'x-1/2, -y-1/2, z-1/2'

loop_
_atom_site_label
_atom_site_type_symbol
_atom_site_fract_x
_atom_site_fract_y
_atom_site_fract_z
_atom_site_U_iso_or_equiv
_atom_site_adp_type
_atom_site_occupancy
_atom_site_symmetry_multiplicity
_atom_site_calc_flag
_atom_site_refinement_flags
_atom_site_disorder_assembly
_atom_site_disorder_group
Ru1A Ru 0.58908(2) 0.557883(14) 0.222817(9) 0.03361(9) Uani 1 1 d . A .
Ru2A Ru 0.27928(2) 0.712278(16) 0.539541(9) 0.04049(10) Uani 1 1 d . A .
C1A C 0.45796(19) 0.73962(9) 0.34808(8) 0.0428(11) Uani 1 1 d GD . .
C2A C 0.4664(2) 0.77991(12) 0.32258(6) 0.0486(12) Uani 1 1 d GD A .
C3A C 0.4528(2) 0.83552(11) 0.32984(7) 0.0553(13) Uani 1 1 d G A .
H3A H 0.4584 0.8625 0.3128 0.066 Uiso 1 1 calc R . .
C4A C 0.4307(2) 0.85085(9) 0.36259(8) 0.0520(12) Uani 1 1 d G A .
H4A H 0.4215 0.8881 0.3674 0.062 Uiso 1 1 calc R . .
C5A C 0.42219(19) 0.81056(12) 0.38809(6) 0.0450(11) Uani 1 1 d GD A .
C6A C 0.43584(19) 0.75495(10) 0.38084(7) 0.0427(11) Uani 1 1 d GD A .
C7A C 0.4877(14) 0.7502(4) 0.2921(3) 0.070(6) Uani 0.589(4) 1 d PD A 1
H7A H 0.4948 0.7684 0.2712 0.084 Uiso 0.589(4) 1 calc PR A 1
C8A C 0.4971(3) 0.69322(19) 0.29553(12) 0.0428(11) Uani 1 1 d D . .
C9A C 0.5208(3) 0.6522(2) 0.27126(12) 0.0445(11) Uani 1 1 d . A .
C10A C 0.5423(3) 0.61611(18) 0.25207(11) 0.0373(10) Uani 1 1 d . . .
C11A C 0.4223(14) 0.7254(5) 0.4127(3) 0.053(5) Uani 0.589(4) 1 d PD A 1
H11A H 0.4292 0.6872 0.4148 0.064 Uiso 0.589(4) 1 calc PR A 1
C12A C 0.3982(3) 0.75745(19) 0.43998(12) 0.0421(11) Uani 1 1 d D . .
C13A C 0.3768(3) 0.7422(2) 0.47414(12) 0.0474(12) Uani 1 1 d . A .
C14A C 0.3478(3) 0.7300(2) 0.50098(12) 0.0427(11) Uani 1 1 d . . .
C15A C 0.7114(3) 0.5980(2) 0.23347(14) 0.0516(12) Uani 1 1 d . . .
C16A C 0.7047(3) 0.5540(2) 0.25797(13) 0.0476(12) Uani 1 1 d . A .
C17A C 0.6977(3) 0.5029(2) 0.23883(13) 0.0475(12) Uani 1 1 d . . .
C18A C 0.6967(3) 0.5153(2) 0.20229(12) 0.0428(11) Uani 1 1 d . A .
C19A C 0.7056(3) 0.5741(2) 0.19923(14) 0.0501(12) Uani 1 1 d . A .
C20A C 0.7285(4) 0.6571(3) 0.24268(19) 0.084(2) Uani 1 1 d . A .
H20A H 0.7201 0.6794 0.2216 0.126 Uiso 1 1 calc R . .
H20B H 0.7837 0.6608 0.2531 0.126 Uiso 1 1 calc R . .
H20C H 0.6930 0.6694 0.2592 0.126 Uiso 1 1 calc R . .
C21A C 0.7128(4) 0.5604(3) 0.29745(15) 0.081(2) Uani 1 1 d . . .
H21A H 0.6959 0.5267 0.3079 0.122 Uiso 1 1 calc R A .
H21B H 0.6793 0.5906 0.3035 0.122 Uiso 1 1 calc R . .
H21C H 0.7682 0.5680 0.3062 0.122 Uiso 1 1 calc R . .
C22A C 0.7007(4) 0.4458(3) 0.25522(18) 0.0730(17) Uani 1 1 d . A .
H22A H 0.6692 0.4205 0.2397 0.110 Uiso 1 1 calc R . .
H22B H 0.6790 0.4473 0.2775 0.110 Uiso 1 1 calc R . .
H22C H 0.7558 0.4332 0.2590 0.110 Uiso 1 1 calc R . .
C23A C 0.7033(4) 0.4746(3) 0.17274(16) 0.0705(17) Uani 1 1 d . . .
H23A H 0.7580 0.4738 0.1671 0.106 Uiso 1 1 calc R A .
H23B H 0.6677 0.4857 0.1522 0.106 Uiso 1 1 calc R . .
H23C H 0.6883 0.4382 0.1801 0.106 Uiso 1 1 calc R . .
C24A C 0.7168(3) 0.6041(3) 0.16545(16) 0.0715(17) Uani 1 1 d . . .
H24A H 0.7726 0.6024 0.1615 0.107 Uiso 1 1 calc R A .
H24B H 0.7009 0.6423 0.1673 0.107 Uiso 1 1 calc R . .
H24C H 0.6839 0.5868 0.1460 0.107 Uiso 1 1 calc R . .
C25A C 0.5048(3) 0.5540(2) 0.13311(13) 0.0509(12) Uani 1 1 d . A .
C26A C 0.4877(4) 0.4987(3) 0.12501(16) 0.0745(17) Uani 1 1 d . . .
H26A H 0.4691 0.4758 0.1420 0.089 Uiso 1 1 calc R . .
C27A C 0.4981(5) 0.4769(4) 0.0919(2) 0.100(3) Uani 1 1 d . . .
H27A H 0.4849 0.4400 0.0866 0.121 Uiso 1 1 calc R . .
C28A C 0.5283(5) 0.5109(5) 0.0669(2) 0.106(3) Uani 1 1 d . . .
H28A H 0.5373 0.4962 0.0451 0.127 Uiso 1 1 calc R . .
C29A C 0.5448(4) 0.5650(4) 0.07396(17) 0.088(2) Uani 1 1 d . . .
H29A H 0.5638 0.5877 0.0569 0.106 Uiso 1 1 calc R . .
C30A C 0.5334(3) 0.5866(3) 0.10675(15) 0.0670(16) Uani 1 1 d . . .
H30A H 0.5451 0.6239 0.1114 0.080 Uiso 1 1 calc R . .
C31A C 0.4780(3) 0.6560(2) 0.16668(13) 0.0515(13) Uani 1 1 d . A .
C32A C 0.5274(4) 0.6956(2) 0.18332(16) 0.0689(16) Uani 1 1 d . . .
H32A H 0.5692 0.6853 0.2006 0.083 Uiso 1 1 calc R . .
C33A C 0.5155(6) 0.7511(3) 0.1745(2) 0.103(3) Uani 1 1 d . . .
H33A H 0.5498 0.7779 0.1856 0.124 Uiso 1 1 calc R . .
C34A C 0.4547(7) 0.7665(4) 0.1501(3) 0.122(4) Uani 1 1 d . . .
H34A H 0.4464 0.8040 0.1451 0.146 Uiso 1 1 calc R . .
C35A C 0.4040(5) 0.7272(4) 0.1323(2) 0.100(3) Uani 1 1 d . . .
H35A H 0.3630 0.7382 0.1149 0.121 Uiso 1 1 calc R . .
C36A C 0.4153(4) 0.6721(3) 0.14065(16) 0.0732(18) Uani 1 1 d . . .
H36A H 0.3815 0.6453 0.1291 0.088 Uiso 1 1 calc R . .
C37A C 0.3922(3) 0.5567(2) 0.18533(13) 0.0497(12) Uani 1 1 d . A .
H37A H 0.3528 0.5859 0.1794 0.060 Uiso 1 1 calc R . .
H37B H 0.3770 0.5250 0.1702 0.060 Uiso 1 1 calc R . .
C38A C 0.3916(3) 0.53977(19) 0.22427(11) 0.0397(10) Uani 1 1 d . A .
H38A H 0.3465 0.5150 0.2265 0.048 Uiso 1 1 calc R . .
H38B H 0.3855 0.5725 0.2386 0.048 Uiso 1 1 calc R . .
C39A C 0.4701(3) 0.43371(19) 0.22180(12) 0.0434(11) Uani 1 1 d . A .
C40A C 0.5205(3) 0.4116(2) 0.19974(15) 0.0593(14) Uani 1 1 d . . .
H40A H 0.5637 0.4325 0.1935 0.071 Uiso 1 1 calc R . .
C41A C 0.5081(4) 0.3576(3) 0.18636(19) 0.082(2) Uani 1 1 d . . .
H41A H 0.5432 0.3427 0.1715 0.099 Uiso 1 1 calc R . .
C42A C 0.4441(4) 0.3269(3) 0.19516(18) 0.0779(19) Uani 1 1 d . . .
H42A H 0.4357 0.2910 0.1865 0.093 Uiso 1 1 calc R . .
C43A C 0.3933(4) 0.3490(3) 0.21651(18) 0.0793(19) Uani 1 1 d . . .
H43A H 0.3497 0.3281 0.2223 0.095 Uiso 1 1 calc R . .
C44A C 0.4049(4) 0.4022(2) 0.22992(15) 0.0628(15) Uani 1 1 d . . .
H44A H 0.3689 0.4168 0.2444 0.075 Uiso 1 1 calc R . .
C45A C 0.4838(3) 0.49207(18) 0.28669(11) 0.0380(10) Uani 1 1 d . A .
C46A C 0.4595(3) 0.5337(2) 0.30857(12) 0.0434(11) Uani 1 1 d . . .
H46A H 0.4432 0.5680 0.2989 0.052 Uiso 1 1 calc R . .
C47A C 0.4593(3) 0.5249(2) 0.34433(13) 0.0521(12) Uani 1 1 d . . .
H47A H 0.4429 0.5532 0.3585 0.062 Uiso 1 1 calc R . .
C48A C 0.4828(4) 0.4751(2) 0.35925(13) 0.0600(14) Uani 1 1 d . . .
H48A H 0.4816 0.4692 0.3833 0.072 Uiso 1 1 calc R . .
C49A C 0.5084(4) 0.4336(2) 0.33838(14) 0.0686(17) Uani 1 1 d . . .
H49A H 0.5255 0.3997 0.3484 0.082 Uiso 1 1 calc R . .
C50A C 0.5086(4) 0.4425(2) 0.30207(14) 0.0602(14) Uani 1 1 d . . .
H50A H 0.5259 0.4142 0.2881 0.072 Uiso 1 1 calc R . .
C51A C 0.1540(4) 0.7091(3) 0.5572(2) 0.082(2) Uani 1 1 d . . .
C52A C 0.1871(4) 0.7621(3) 0.56513(16) 0.0717(18) Uani 1 1 d . A .
C53A C 0.2029(3) 0.7888(2) 0.53374(17) 0.0629(15) Uani 1 1 d . . .
C54A C 0.1768(3) 0.7531(3) 0.50509(14) 0.0595(15) Uani 1 1 d . A .
C55A C 0.1472(3) 0.7036(3) 0.5190(2) 0.0714(18) Uani 1 1 d . A .
C56A C 0.1189(5) 0.6700(4) 0.5821(3) 0.141(4) Uani 1 1 d . A .
H56A H 0.1361 0.6327 0.5779 0.211 Uiso 1 1 calc R . .
H56B H 0.0609 0.6719 0.5783 0.211 Uiso 1 1 calc R . .
H56C H 0.1373 0.6803 0.6061 0.211 Uiso 1 1 calc R . .
C57A C 0.1952(6) 0.7895(4) 0.60141(19) 0.136(4) Uani 1 1 d . . .
H57A H 0.1461 0.8091 0.6044 0.204 Uiso 1 1 calc R A .
H57B H 0.2396 0.8152 0.6033 0.204 Uiso 1 1 calc R . .
H57C H 0.2049 0.7616 0.6194 0.204 Uiso 1 1 calc R . .
C58A C 0.2344(5) 0.8467(3) 0.5309(3) 0.115(3) Uani 1 1 d . A .
H58A H 0.2683 0.8483 0.5121 0.172 Uiso 1 1 calc R . .
H58B H 0.2653 0.8570 0.5528 0.172 Uiso 1 1 calc R . .
H58C H 0.1898 0.8719 0.5258 0.172 Uiso 1 1 calc R . .
C59A C 0.1716(5) 0.7669(4) 0.46702(17) 0.109(3) Uani 1 1 d . . .
H59A H 0.1191 0.7818 0.4592 0.163 Uiso 1 1 calc R A .
H59B H 0.1801 0.7338 0.4538 0.163 Uiso 1 1 calc R . .
H59C H 0.2124 0.7938 0.4633 0.163 Uiso 1 1 calc R . .
C60A C 0.1062(4) 0.6577(4) 0.4975(3) 0.133(4) Uani 1 1 d . . .
H60A H 0.0539 0.6700 0.4870 0.199 Uiso 1 1 calc R A .
H60B H 0.1000 0.6263 0.5125 0.199 Uiso 1 1 calc R . .
H60C H 0.1384 0.6473 0.4792 0.199 Uiso 1 1 calc R . .
C61A C 0.3345(3) 0.5872(2) 0.49621(12) 0.0471(11) Uani 1 1 d . A .
C62A C 0.3063(3) 0.6113(2) 0.46381(13) 0.0552(13) Uani 1 1 d . . .
H62A H 0.2854 0.6471 0.4630 0.066 Uiso 1 1 calc R . .
C63A C 0.3095(4) 0.5819(3) 0.43267(15) 0.0771(18) Uani 1 1 d . . .
H63A H 0.2904 0.5981 0.4111 0.093 Uiso 1 1 calc R . .
C64A C 0.3402(4) 0.5293(3) 0.43337(17) 0.0782(19) Uani 1 1 d . . .
H64A H 0.3417 0.5100 0.4123 0.094 Uiso 1 1 calc R . .
C65A C 0.3688(4) 0.5047(3) 0.46473(17) 0.0717(17) Uani 1 1 d . . .
H65A H 0.3895 0.4687 0.4651 0.086 Uiso 1 1 calc R . .
C66A C 0.3666(4) 0.5342(2) 0.49621(15) 0.0606(14) Uani 1 1 d . . .
H66A H 0.3871 0.5179 0.5176 0.073 Uiso 1 1 calc R . .
C67A C 0.2726(4) 0.5705(2) 0.56000(15) 0.0586(14) Uani 1 1 d . A .
C68A C 0.2135(4) 0.5387(3) 0.5410(2) 0.085(2) Uani 1 1 d . . .
H68A H 0.2060 0.5416 0.5164 0.102 Uiso 1 1 calc R . .
C69A C 0.1650(6) 0.5024(3) 0.5575(3) 0.131(4) Uani 1 1 d . . .
H69A H 0.1250 0.4815 0.5445 0.157 Uiso 1 1 calc R . .
C70A C 0.1779(9) 0.4982(4) 0.5941(4) 0.165(7) Uani 1 1 d . . .
H70A H 0.1460 0.4743 0.6057 0.198 Uiso 1 1 calc R . .
C71A C 0.2351(8) 0.5279(5) 0.6125(3) 0.132(4) Uani 1 1 d . . .
H71A H 0.2429 0.5242 0.6370 0.158 Uiso 1 1 calc R . .
C72A C 0.2832(5) 0.5639(3) 0.59659(18) 0.084(2) Uani 1 1 d . . .
H72A H 0.3230 0.5841 0.6103 0.101 Uiso 1 1 calc R . .
C73A C 0.4324(3) 0.6202(2) 0.56032(14) 0.0526(13) Uani 1 1 d . A .
H73A H 0.4323 0.6022 0.5831 0.063 Uiso 1 1 calc R . .
H73B H 0.4648 0.5977 0.5461 0.063 Uiso 1 1 calc R . .
C74A C 0.4704(3) 0.6779(2) 0.56563(13) 0.0499(12) Uani 1 1 d . A .
H74A H 0.4898 0.6904 0.5439 0.060 Uiso 1 1 calc R . .
H74B H 0.5158 0.6767 0.5841 0.060 Uiso 1 1 calc R . .
C75A C 0.4389(3) 0.7947(2) 0.58027(13) 0.0508(12) Uani 1 1 d . A .
C76A C 0.4790(4) 0.8133(3) 0.55293(16) 0.0693(16) Uani 1 1 d . . .
H76A H 0.4820 0.7906 0.5333 0.083 Uiso 1 1 calc R . .
C77A C 0.5150(5) 0.8652(3) 0.5540(2) 0.088(2) Uani 1 1 d . . .
H77A H 0.5417 0.8772 0.5352 0.105 Uiso 1 1 calc R . .
C78A C 0.5113(5) 0.8988(3) 0.5828(2) 0.084(2) Uani 1 1 d . . .
H78A H 0.5376 0.9330 0.5841 0.101 Uiso 1 1 calc R . .
C79A C 0.4695(5) 0.8823(3) 0.60921(18) 0.084(2) Uani 1 1 d . . .
H79A H 0.4649 0.9061 0.6281 0.101 Uiso 1 1 calc R . .
C80A C 0.4337(4) 0.8310(2) 0.60855(15) 0.0706(17) Uani 1 1 d . . .
H80A H 0.4057 0.8201 0.6272 0.085 Uiso 1 1 calc R . .
C81A C 0.3949(2) 0.71053(16) 0.62595(7) 0.0576(14) Uani 1 1 d G A .
C82A C 0.4652(2) 0.71958(17) 0.64885(10) 0.0756(19) Uani 1 1 d G . .
C83A C 0.4655(3) 0.71049(19) 0.68496(9) 0.100(3) Uani 1 1 d G . .
H83A H 0.5125 0.7166 0.7003 0.120 Uiso 1 1 calc R . .
C84A C 0.3956(4) 0.6924(2) 0.69816(7) 0.109(3) Uani 1 1 d G . .
H84A H 0.3959 0.6863 0.7223 0.131 Uiso 1 1 calc R . .
C85A C 0.3254(3) 0.6833(2) 0.67525(12) 0.109(3) Uani 1 1 d G . .
H85A H 0.2786 0.6712 0.6841 0.131 Uiso 1 1 calc R . .
C86A C 0.3250(2) 0.69238(18) 0.63914(10) 0.0758(18) Uani 1 1 d G . .
H86A H 0.2780 0.6863 0.6238 0.091 Uiso 1 1 calc R . .
Ru1B Ru 0.43760(2) 0.060294(17) 0.216068(9) 0.04049(10) Uani 1 1 d . B .
Ru2B Ru 0.19260(2) 0.223002(15) 0.532374(9) 0.03620(9) Uani 1 1 d . B .
C1B C 0.27694(18) 0.00949(10) 0.37155(7) 0.0414(10) Uani 1 1 d GD . .
C2B C 0.2611(2) -0.04475(12) 0.36017(6) 0.0465(11) Uani 1 1 d GD B .
C3B C 0.2251(3) -0.08190(9) 0.38154(9) 0.0728(18) Uani 1 1 d G B .
H3B H 0.2145 -0.1182 0.3739 0.087 Uiso 1 1 calc R . .
C4B C 0.2050(3) -0.06480(12) 0.41428(8) 0.081(2) Uani 1 1 d G B .
H4B H 0.1809 -0.0897 0.4286 0.097 Uiso 1 1 calc R . .
C5B C 0.2208(2) -0.01056(13) 0.42567(7) 0.0603(14) Uani 1 1 d GD B .
C6B C 0.2568(2) 0.02658(10) 0.40430(8) 0.0460(11) Uani 1 1 d GD B .
C7B C 0.2862(11) -0.0472(4) 0.3252(3) 0.0557(10) Uani 0.556(4) 1 d PD B 1
H7B H 0.2795 -0.0790 0.3112 0.067 Uiso 0.556(4) 1 calc PR B 1
C8B C 0.3209(3) 0.00065(18) 0.31363(11) 0.0437(11) Uani 1 1 d D . .
C9B C 0.3524(3) 0.0138(2) 0.28109(13) 0.0502(12) Uani 1 1 d . B .
C10B C 0.3805(3) 0.0303(2) 0.25531(12) 0.0454(11) Uani 1 1 d . . .
C11B C 0.2592(3) 0.0786(4) 0.4230(2) 0.0583(11) Uani 0.556(4) 1 d PD B 1
H11B H 0.2802 0.1105 0.4137 0.070 Uiso 0.556(4) 1 calc PR B 1
C12B C 0.2292(3) 0.07934(19) 0.45501(12) 0.0514(12) Uani 1 1 d D . .
C13B C 0.2241(3) 0.1242(2) 0.47950(13) 0.0538(13) Uani 1 1 d . B .
C14B C 0.2174(3) 0.1617(2) 0.50019(12) 0.0452(11) Uani 1 1 d . . .
C15B C 0.5566(3) 0.0270(3) 0.24124(15) 0.0628(16) Uani 1 1 d . . .
C16B C 0.5478(3) 0.0833(3) 0.25257(14) 0.0644(16) Uani 1 1 d . B .
C17B C 0.5461(3) 0.1176(3) 0.22202(16) 0.0611(15) Uani 1 1 d . . .
C18B C 0.5521(3) 0.0831(3) 0.19219(14) 0.0603(15) Uani 1 1 d . B .
C19B C 0.5583(3) 0.0263(3) 0.20393(14) 0.0616(15) Uani 1 1 d . B .
C20B C 0.5696(4) -0.0221(3) 0.26612(18) 0.098(3) Uani 1 1 d . B .
H20D H 0.5300 -0.0214 0.2825 0.147 Uiso 1 1 calc R . .
H20E H 0.6229 -0.0201 0.2789 0.147 Uiso 1 1 calc R . .
H20F H 0.5643 -0.0560 0.2527 0.147 Uiso 1 1 calc R . .
C21B C 0.5546(4) 0.1007(4) 0.29046(18) 0.108(3) Uani 1 1 d . . .
H21D H 0.6042 0.0866 0.3027 0.163 Uiso 1 1 calc R B .
H21E H 0.5096 0.0860 0.3012 0.163 Uiso 1 1 calc R . .
H21F H 0.5543 0.1405 0.2919 0.163 Uiso 1 1 calc R . .
C22B C 0.5458(4) 0.1808(3) 0.2212(2) 0.103(3) Uani 1 1 d . B .
H22D H 0.5970 0.1939 0.2152 0.155 Uiso 1 1 calc R . .
H22E H 0.5368 0.1948 0.2440 0.155 Uiso 1 1 calc R . .
H22F H 0.5033 0.1935 0.2037 0.155 Uiso 1 1 calc R . .
C23B C 0.5674(4) 0.1016(4) 0.15610(18) 0.096(3) Uani 1 1 d . . .
H23D H 0.5369 0.1348 0.1498 0.145 Uiso 1 1 calc R B .
H23E H 0.5510 0.0729 0.1393 0.145 Uiso 1 1 calc R . .
H23F H 0.6241 0.1091 0.1560 0.145 Uiso 1 1 calc R . .
C24B C 0.5759(4) -0.0235(3) 0.18283(19) 0.087(2) Uani 1 1 d . . .
H24D H 0.6333 -0.0269 0.1825 0.130 Uiso 1 1 calc R B .
H24E H 0.5499 -0.0196 0.1590 0.130 Uiso 1 1 calc R . .
H24F H 0.5557 -0.0562 0.1933 0.130 Uiso 1 1 calc R . .
C25B C 0.3817(3) -0.0126(2) 0.13463(13) 0.0551(13) Uani 1 1 d . B .
C26B C 0.3957(4) 0.0277(3) 0.11040(16) 0.0754(18) Uani 1 1 d . . .
H26B H 0.3894 0.0649 0.1161 0.090 Uiso 1 1 calc R . .
C27B C 0.4193(5) 0.0138(4) 0.07756(18) 0.099(2) Uani 1 1 d . . .
H27B H 0.4276 0.0416 0.0614 0.118 Uiso 1 1 calc R . .
C28B C 0.4300(5) -0.0400(4) 0.0694(2) 0.108(3) Uani 1 1 d . . .
H28B H 0.4475 -0.0491 0.0478 0.130 Uiso 1 1 calc R . .
C29B C 0.4155(5) -0.0805(4) 0.0922(2) 0.104(3) Uani 1 1 d . . .
H29B H 0.4212 -0.1175 0.0859 0.125 Uiso 1 1 calc R . .
C30B C 0.3919(4) -0.0675(3) 0.12545(17) 0.0765(18) Uani 1 1 d . . .
H30B H 0.3831 -0.0958 0.1412 0.092 Uiso 1 1 calc R . .
C31B C 0.3153(4) -0.0579(2) 0.19391(14) 0.0567(13) Uani 1 1 d . B .
C32B C 0.2394(4) -0.0787(3) 0.18417(18) 0.0769(18) Uani 1 1 d . . .
H32B H 0.2034 -0.0583 0.1686 0.092 Uiso 1 1 calc R . .
C33B C 0.2142(5) -0.1292(3) 0.1968(2) 0.096(2) Uani 1 1 d . . .
H33B H 0.1622 -0.1425 0.1899 0.115 Uiso 1 1 calc R . .
C34B C 0.2668(7) -0.1586(3) 0.2193(2) 0.101(3) Uani 1 1 d . . .
H34B H 0.2503 -0.1922 0.2283 0.121 Uiso 1 1 calc R . .
C35B C 0.3431(7) -0.1402(3) 0.2289(2) 0.108(3) Uani 1 1 d . . .
H35B H 0.3794 -0.1616 0.2437 0.130 Uiso 1 1 calc R . .
C36B C 0.3670(5) -0.0892(3) 0.21672(18) 0.085(2) Uani 1 1 d . . .
H36B H 0.4189 -0.0760 0.2241 0.102 Uiso 1 1 calc R . .
C37B C 0.2583(3) 0.0475(2) 0.16420(13) 0.0481(12) Uani 1 1 d . B .
H37C H 0.2654 0.0709 0.1440 0.058 Uiso 1 1 calc R . .
H37D H 0.2142 0.0219 0.1573 0.058 Uiso 1 1 calc R . .
C38B C 0.2387(3) 0.0831(2) 0.19498(13) 0.0451(11) Uani 1 1 d . B .
H38C H 0.2213 0.0598 0.2135 0.054 Uiso 1 1 calc R . .
H38D H 0.1956 0.1090 0.1872 0.054 Uiso 1 1 calc R . .
C39B C 0.3262(3) 0.17859(19) 0.17959(12) 0.0420(11) Uani 1 1 d . B .
C40B C 0.3723(3) 0.1751(2) 0.15163(13) 0.0552(13) Uani 1 1 d . . .
H40B H 0.4094 0.1463 0.1510 0.066 Uiso 1 1 calc R . .
C41B C 0.3639(4) 0.2138(2) 0.12478(15) 0.0691(17) Uani 1 1 d . . .
H41B H 0.3948 0.2109 0.1060 0.083 Uiso 1 1 calc R . .
C42B C 0.3097(4) 0.2568(2) 0.12563(15) 0.0672(16) Uani 1 1 d . . .
H42B H 0.3042 0.2830 0.1075 0.081 Uiso 1 1 calc R . .
C43B C 0.2639(3) 0.2614(2) 0.15298(15) 0.0594(14) Uani 1 1 d . . .
H43B H 0.2275 0.2907 0.1535 0.071 Uiso 1 1 calc R . .
C44B C 0.2714(3) 0.2226(2) 0.17992(15) 0.0514(12) Uani 1 1 d . . .
H44B H 0.2397 0.2258 0.1984 0.062 Uiso 1 1 calc R . .
C45B C 0.3017(3) 0.1544(2) 0.25148(12) 0.0426(11) Uani 1 1 d . B .
C46B C 0.2206(3) 0.1663(2) 0.25564(14) 0.0531(13) Uani 1 1 d . . .
H46B H 0.1801 0.1577 0.2375 0.064 Uiso 1 1 calc R . .
C47B C 0.2003(4) 0.1903(2) 0.28601(16) 0.0633(15) Uani 1 1 d . . .
H47B H 0.1463 0.1978 0.2884 0.076 Uiso 1 1 calc R . .
C48B C 0.2601(4) 0.2034(2) 0.31314(16) 0.0697(17) Uani 1 1 d . . .
H48B H 0.2462 0.2199 0.3337 0.084 Uiso 1 1 calc R . .
C49B C 0.3388(4) 0.1922(3) 0.30990(16) 0.0761(18) Uani 1 1 d . . .
H49B H 0.3790 0.2011 0.3282 0.091 Uiso 1 1 calc R . .
C50B C 0.3592(4) 0.1673(3) 0.27900(15) 0.0651(15) Uani 1 1 d . . .
H50B H 0.4132 0.1592 0.2771 0.078 Uiso 1 1 calc R . .
C51B C 0.0759(3) 0.2208(2) 0.55735(14) 0.0517(13) Uani 1 1 d . . .
C52B C 0.1016(3) 0.2766(2) 0.55665(15) 0.0541(13) Uani 1 1 d . B .
C53B C 0.1034(3) 0.2914(2) 0.52086(16) 0.0568(14) Uani 1 1 d . . .
C54B C 0.0787(3) 0.2459(3) 0.49951(13) 0.0560(14) Uani 1 1 d . B .
C55B C 0.0602(3) 0.2014(2) 0.52256(15) 0.0562(13) Uani 1 1 d . B .
C56B C 0.0573(4) 0.1898(4) 0.59002(19) 0.098(3) Uani 1 1 d . B .
H56D H -0.0002 0.1888 0.5907 0.147 Uiso 1 1 calc R . .
H56E H 0.0827 0.2083 0.6108 0.147 Uiso 1 1 calc R . .
H56F H 0.0777 0.1525 0.5894 0.147 Uiso 1 1 calc R . .
C57B C 0.1099(4) 0.3163(3) 0.5879(2) 0.107(3) Uani 1 1 d . . .
H57D H 0.1386 0.3489 0.5820 0.160 Uiso 1 1 calc R B .
H57E H 0.1393 0.2984 0.6080 0.160 Uiso 1 1 calc R . .
H57F H 0.0571 0.3266 0.5934 0.160 Uiso 1 1 calc R . .
C58B C 0.1185(4) 0.3493(3) 0.5074(3) 0.108(3) Uani 1 1 d . B .
H58D H 0.1289 0.3473 0.4832 0.161 Uiso 1 1 calc R . .
H58E H 0.1644 0.3653 0.5215 0.161 Uiso 1 1 calc R . .
H58F H 0.0716 0.3720 0.5091 0.161 Uiso 1 1 calc R . .
C59B C 0.0663(4) 0.2418(4) 0.45960(16) 0.112(3) Uani 1 1 d . . .
H59D H 0.0099 0.2359 0.4518 0.168 Uiso 1 1 calc R B .
H59E H 0.0972 0.2112 0.4521 0.168 Uiso 1 1 calc R . .
H59F H 0.0838 0.2757 0.4495 0.168 Uiso 1 1 calc R . .
C60B C 0.0251(4) 0.1458(3) 0.5106(2) 0.096(3) Uani 1 1 d . . .
H60D H 0.0302 0.1205 0.5303 0.145 Uiso 1 1 calc R B .
H60E H 0.0537 0.1313 0.4922 0.145 Uiso 1 1 calc R . .
H60F H -0.0311 0.1502 0.5019 0.145 Uiso 1 1 calc R . .
C61B C 0.3063(3) 0.2794(2) 0.46789(13) 0.0473(12) Uani 1 1 d . B .
C62B C 0.3211(4) 0.2382(3) 0.44421(14) 0.0630(15) Uani 1 1 d . . .
H62B H 0.3319 0.2022 0.4525 0.076 Uiso 1 1 calc R . .
C63B C 0.3203(4) 0.2492(3) 0.40858(15) 0.081(2) Uani 1 1 d . . .
H63B H 0.3304 0.2208 0.3931 0.097 Uiso 1 1 calc R . .
C64B C 0.3045(4) 0.3017(4) 0.39622(17) 0.083(2) Uani 1 1 d . . .
H64B H 0.3039 0.3092 0.3722 0.100 Uiso 1 1 calc R . .
C65B C 0.2897(4) 0.3432(3) 0.41877(17) 0.0760(18) Uani 1 1 d . . .
H65B H 0.2792 0.3790 0.4101 0.091 Uiso 1 1 calc R . .
C66B C 0.2902(3) 0.3325(3) 0.45455(16) 0.0673(16) Uani 1 1 d . . .
H66B H 0.2796 0.3611 0.4698 0.081 Uiso 1 1 calc R . .
C67B C 0.3470(3) 0.3278(2) 0.53556(13) 0.0496(12) Uani 1 1 d . B .
C68B C 0.4177(3) 0.3516(2) 0.52543(16) 0.0654(15) Uani 1 1 d . . .
H68B H 0.4415 0.3363 0.5067 0.078 Uiso 1 1 calc R . .
C69B C 0.4518(4) 0.3970(3) 0.54270(19) 0.0799(19) Uani 1 1 d . . .
H69B H 0.4991 0.4121 0.5359 0.096 Uiso 1 1 calc R . .
C70B C 0.4171(5) 0.4204(3) 0.5698(2) 0.089(2) Uani 1 1 d . . .
H70B H 0.4404 0.4518 0.5811 0.107 Uiso 1 1 calc R . .
C71B C 0.3483(5) 0.3982(3) 0.5806(2) 0.090(2) Uani 1 1 d . . .
H71B H 0.3251 0.4141 0.5992 0.108 Uiso 1 1 calc R . .
C72B C 0.3133(4) 0.3514(2) 0.56323(16) 0.0668(16) Uani 1 1 d . . .
H72B H 0.2667 0.3361 0.5705 0.080 Uiso 1 1 calc R . .
C73B C 0.3899(3) 0.2162(2) 0.52656(12) 0.0456(11) Uani 1 1 d . B .
H73C H 0.3837 0.1828 0.5122 0.055 Uiso 1 1 calc R . .
H73D H 0.4405 0.2341 0.5228 0.055 Uiso 1 1 calc R . .
C74B C 0.3891(3) 0.2020(2) 0.56552(13) 0.0490(12) Uani 1 1 d . B .
H74C H 0.4079 0.2337 0.5800 0.059 Uiso 1 1 calc R . .
H74D H 0.4254 0.1711 0.5718 0.059 Uiso 1 1 calc R . .
C75B C 0.2925(3) 0.1070(2) 0.57939(13) 0.0480(12) Uani 1 1 d . B .
C76B C 0.2353(3) 0.0715(2) 0.56331(15) 0.0589(14) Uani 1 1 d . . .
H76B H 0.1900 0.0858 0.5496 0.071 Uiso 1 1 calc R . .
C77B C 0.2443(4) 0.0140(3) 0.56732(18) 0.0768(18) Uani 1 1 d . . .
H77B H 0.2055 -0.0096 0.5558 0.092 Uiso 1 1 calc R . .
C78B C 0.3083(5) -0.0073(3) 0.5876(2) 0.083(2) Uani 1 1 d . . .
H78B H 0.3137 -0.0457 0.5900 0.099 Uiso 1 1 calc R . .
C79B C 0.3657(4) 0.0273(3) 0.6048(2) 0.084(2) Uani 1 1 d . . .
H79B H 0.4098 0.0124 0.6190 0.101 Uiso 1 1 calc R . .
C80B C 0.3578(4) 0.0842(2) 0.60097(17) 0.0686(16) Uani 1 1 d . . .
H80B H 0.3964 0.1075 0.6129 0.082 Uiso 1 1 calc R . .
C81B C 0.2818(3) 0.2031(2) 0.62065(12) 0.0452(11) Uani 1 1 d . B .
C82B C 0.2427(4) 0.1700(2) 0.64262(14) 0.0687(17) Uani 1 1 d . . .
H82B H 0.2211 0.1362 0.6344 0.082 Uiso 1 1 calc R . .
C83B C 0.2351(5) 0.1866(3) 0.67712(16) 0.093(2) Uani 1 1 d . . .
H83B H 0.2085 0.1635 0.6916 0.111 Uiso 1 1 calc R . .
C84B C 0.2657(5) 0.2356(3) 0.69004(17) 0.088(2) Uani 1 1 d . . .
H84B H 0.2602 0.2464 0.7131 0.105 Uiso 1 1 calc R . .
C85B C 0.3048(4) 0.2688(3) 0.66834(17) 0.0760(18) Uani 1 1 d . . .
H85B H 0.3267 0.3025 0.6768 0.091 Uiso 1 1 calc R . .
C86B C 0.3121(4) 0.2530(2) 0.63396(15) 0.0627(15) Uani 1 1 d . . .
H86B H 0.3380 0.2765 0.6195 0.075 Uiso 1 1 calc R . .
P1A P 0.49427(7) 0.58150(5) 0.17719(3) 0.0396(3) Uani 1 1 d . . .
P2A P 0.48717(7) 0.50479(5) 0.23927(3) 0.0357(2) Uani 1 1 d . . .
P3A P 0.32681(7) 0.62410(5) 0.53800(3) 0.0406(3) Uani 1 1 d . . .
P4A P 0.39185(8) 0.72589(5) 0.57822(3) 0.0440(3) Uani 1 1 d . . .
P1B P 0.35218(8) 0.00841(5) 0.17787(3) 0.0436(3) Uani 1 1 d . . .
P2B P 0.33126(7) 0.12104(5) 0.21170(3) 0.0378(3) Uani 1 1 d . . .
P3B P 0.30430(7) 0.26361(5) 0.51487(3) 0.0398(3) Uani 1 1 d . . .
P4B P 0.28463(7) 0.18309(5) 0.57418(3) 0.0391(3) Uani 1 1 d . . .
S1A S 0.4779(3) 0.67152(13) 0.33773(8) 0.0440(8) Uani 0.589(4) 1 d PD A 1
S2A S 0.3915(3) 0.82709(16) 0.42881(9) 0.0479(9) Uani 0.589(4) 1 d PD A 1
S1B S 0.3242(2) 0.05237(10) 0.34476(7) 0.0445(7) Uani 0.556(4) 1 d PD B 1
S2B S 0.1964(3) 0.01339(12) 0.46599(8) 0.0679(10) Uani 0.556(4) 1 d PD B 1
C7C C 0.4750(16) 0.6896(5) 0.3292(4) 0.065(8) Uani 0.411(4) 1 d PD A 2
H7C H 0.4710 0.6551 0.3399 0.078 Uiso 0.411(4) 1 calc PR A 2
C11C C 0.4011(18) 0.8086(5) 0.4239(4) 0.071(9) Uani 0.411(4) 1 d PD A 2
H11C H 0.3899 0.8410 0.4358 0.085 Uiso 0.411(4) 1 calc PR A 2
S1C S 0.4937(7) 0.7613(2) 0.28129(17) 0.0570(14) Uani 0.411(4) 1 d PD A 2
S2C S 0.4232(6) 0.7047(2) 0.41178(14) 0.0476(13) Uani 0.411(4) 1 d PD A 2
C7D C 0.3143(11) 0.0342(5) 0.3427(3) 0.0445(7) Uani 0.444(4) 1 d PD B 2
H7D H 0.3327 0.0707 0.3436 0.053 Uiso 0.444(4) 1 calc PR B 2
C11D C 0.2043(14) 0.0247(5) 0.4549(4) 0.0679(10) Uani 0.444(4) 1 d PD B 2
H11D H 0.1776 0.0107 0.4732 0.081 Uiso 0.444(4) 1 calc PR B 2
S1D S 0.2844(3) -0.06342(14) 0.31865(10) 0.0557(10) Uani 0.444(4) 1 d PD B 2
S2D S 0.27005(18) 0.09600(14) 0.41670(9) 0.0583(11) Uani 0.444(4) 1 d PD B 2
C1S C 0.5888(9) 0.0179(7) 0.5237(4) 0.121(6) Uani 0.50 1 d PDU C -1
H1S1 H 0.6148 0.0008 0.5452 0.145 Uiso 0.50 1 calc PR C -1
H1S2 H 0.6221 0.0487 0.5176 0.145 Uiso 0.50 1 calc PR C -1
Cl1 Cl 0.5783(7) -0.0285(5) 0.4909(3) 0.238(4) Uani 0.50 1 d PDU C -1
Cl2 Cl 0.4991(11) 0.0402(6) 0.5299(4) 0.330(7) Uani 0.50 1 d PDU C -1

loop_
_atom_site_aniso_label
_atom_site_aniso_U_11
_atom_site_aniso_U_22
_atom_site_aniso_U_33
_atom_site_aniso_U_23
_atom_site_aniso_U_13
_atom_site_aniso_U_12
Ru1A 0.02847(18) 0.03867(19) 0.03304(18) -0.00298(14) 0.00094(14) 0.00212(14)
Ru2A 0.0371(2) 0.0510(2) 0.03408(19) -0.00293(16) 0.00729(15) 0.00929(17)
C1A 0.034(2) 0.041(3) 0.053(3) -0.006(2) 0.001(2) 0.001(2)
C2A 0.054(3) 0.052(3) 0.041(3) -0.006(2) 0.009(2) 0.005(2)
C3A 0.073(4) 0.049(3) 0.044(3) 0.008(2) 0.010(3) 0.006(3)
C4A 0.055(3) 0.041(3) 0.059(3) -0.009(2) 0.007(2) 0.008(2)
C5A 0.037(3) 0.054(3) 0.043(3) -0.006(2) 0.003(2) 0.006(2)
C6A 0.028(2) 0.048(3) 0.052(3) 0.004(2) 0.002(2) 0.003(2)
C7A 0.050(8) 0.101(13) 0.060(11) -0.016(8) 0.009(9) 0.010(9)
C8A 0.041(3) 0.047(3) 0.041(3) -0.005(2) 0.005(2) 0.006(2)
C9A 0.047(3) 0.046(3) 0.041(3) -0.004(2) 0.005(2) -0.005(2)
C10A 0.034(2) 0.041(2) 0.036(2) -0.003(2) 0.0014(18) -0.0041(19)
C11A 0.036(6) 0.061(11) 0.061(8) 0.028(7) 0.000(5) -0.006(9)
C12A 0.029(2) 0.057(3) 0.040(3) -0.004(2) 0.0052(19) 0.005(2)
C13A 0.041(3) 0.064(3) 0.038(3) -0.006(2) 0.007(2) 0.003(2)
C14A 0.042(3) 0.049(3) 0.036(2) -0.006(2) 0.002(2) 0.007(2)
C15A 0.031(2) 0.063(3) 0.059(3) -0.012(3) -0.002(2) -0.006(2)
C16A 0.028(2) 0.070(3) 0.043(3) -0.006(2) -0.0017(19) 0.003(2)
C17A 0.026(2) 0.061(3) 0.054(3) 0.006(2) -0.001(2) 0.009(2)
C18A 0.028(2) 0.053(3) 0.047(3) -0.004(2) 0.0038(19) 0.008(2)
C19A 0.025(2) 0.070(3) 0.056(3) 0.005(3) 0.006(2) -0.002(2)
C20A 0.060(4) 0.084(5) 0.106(5) -0.022(4) 0.001(4) -0.028(3)
C21A 0.062(4) 0.128(6) 0.049(3) -0.011(4) -0.016(3) 0.009(4)
C22A 0.059(4) 0.075(4) 0.084(4) 0.025(3) 0.005(3) 0.020(3)
C23A 0.061(4) 0.085(4) 0.070(4) -0.019(3) 0.023(3) 0.011(3)
C24A 0.049(3) 0.094(5) 0.074(4) 0.019(3) 0.016(3) -0.003(3)
C25A 0.038(3) 0.073(4) 0.039(3) -0.004(2) -0.004(2) 0.007(2)
C26A 0.090(5) 0.070(4) 0.061(4) -0.012(3) 0.000(3) 0.006(3)
C27A 0.124(7) 0.094(6) 0.079(5) -0.041(4) -0.005(5) 0.016(5)
C28A 0.098(6) 0.165(9) 0.054(4) -0.027(5) 0.004(4) 0.024(6)
C29A 0.081(5) 0.134(7) 0.051(4) 0.002(4) 0.017(3) 0.021(5)
C30A 0.058(4) 0.091(4) 0.053(3) 0.000(3) 0.013(3) 0.008(3)
C31A 0.053(3) 0.060(3) 0.045(3) 0.014(2) 0.016(2) 0.019(3)
C32A 0.094(5) 0.050(3) 0.065(4) 0.009(3) 0.023(3) 0.006(3)
C33A 0.163(8) 0.054(4) 0.099(6) 0.018(4) 0.040(6) 0.007(5)
C34A 0.176(11) 0.082(6) 0.121(8) 0.051(6) 0.072(7) 0.058(7)
C35A 0.104(6) 0.126(7) 0.079(5) 0.058(5) 0.042(5) 0.068(6)
C36A 0.065(4) 0.096(5) 0.063(4) 0.028(3) 0.025(3) 0.031(3)
C37A 0.034(3) 0.065(3) 0.047(3) 0.003(2) -0.004(2) -0.003(2)
C38A 0.030(2) 0.047(3) 0.041(2) -0.002(2) 0.0022(19) 0.0005(19)
C39A 0.047(3) 0.043(3) 0.039(2) -0.004(2) -0.001(2) 0.001(2)
C40A 0.054(3) 0.053(3) 0.071(4) -0.013(3) 0.010(3) 0.001(3)
C41A 0.081(5) 0.066(4) 0.099(5) -0.037(4) 0.012(4) 0.011(4)
C42A 0.087(5) 0.051(3) 0.092(5) -0.024(3) -0.004(4) -0.006(3)
C43A 0.088(5) 0.060(4) 0.090(5) -0.011(3) 0.013(4) -0.027(3)
C44A 0.071(4) 0.051(3) 0.068(4) -0.011(3) 0.014(3) -0.009(3)
C45A 0.035(2) 0.041(2) 0.038(2) -0.0009(19) 0.0013(18) 0.0003(19)
C46A 0.046(3) 0.041(3) 0.043(3) 0.000(2) 0.006(2) -0.002(2)
C47A 0.062(3) 0.053(3) 0.042(3) -0.005(2) 0.009(2) -0.001(3)
C48A 0.083(4) 0.060(3) 0.035(3) 0.000(2) 0.002(3) 0.005(3)
C49A 0.102(5) 0.055(3) 0.044(3) 0.010(3) -0.007(3) 0.012(3)
C50A 0.076(4) 0.054(3) 0.049(3) 0.000(2) 0.001(3) 0.016(3)
C51A 0.050(4) 0.096(5) 0.107(6) 0.025(4) 0.041(4) 0.028(3)
C52A 0.062(4) 0.098(5) 0.057(3) -0.010(3) 0.017(3) 0.045(4)
C53A 0.052(3) 0.062(4) 0.075(4) 0.002(3) 0.011(3) 0.025(3)
C54A 0.034(3) 0.089(4) 0.053(3) -0.004(3) -0.005(2) 0.028(3)
C55A 0.027(3) 0.082(4) 0.103(5) -0.022(4) -0.002(3) 0.016(3)
C56A 0.079(5) 0.148(8) 0.212(11) 0.085(8) 0.093(7) 0.042(5)
C57A 0.155(8) 0.180(9) 0.071(5) -0.041(5) 0.002(5) 0.113(7)
C58A 0.103(6) 0.061(4) 0.177(9) 0.004(5) 0.002(6) 0.018(4)
C59A 0.085(5) 0.182(9) 0.056(4) 0.012(5) -0.007(4) 0.053(5)
C60A 0.036(4) 0.118(7) 0.237(11) -0.069(7) -0.010(5) 0.002(4)
C61A 0.049(3) 0.051(3) 0.043(3) -0.009(2) 0.014(2) -0.005(2)
C62A 0.057(3) 0.065(3) 0.042(3) -0.008(2) -0.001(2) -0.001(3)
C63A 0.094(5) 0.088(5) 0.046(3) -0.015(3) -0.008(3) -0.014(4)
C64A 0.089(5) 0.083(5) 0.063(4) -0.032(4) 0.012(3) -0.012(4)
C65A 0.079(4) 0.064(4) 0.075(4) -0.024(3) 0.022(3) -0.003(3)
C66A 0.074(4) 0.053(3) 0.057(3) -0.008(3) 0.015(3) 0.007(3)
C67A 0.066(4) 0.050(3) 0.065(4) 0.004(3) 0.029(3) 0.010(3)
C68A 0.076(5) 0.075(4) 0.112(6) -0.007(4) 0.044(4) -0.018(4)
C69A 0.114(7) 0.079(5) 0.218(12) -0.007(7) 0.099(8) -0.021(5)
C70A 0.196(14) 0.093(7) 0.241(17) 0.055(9) 0.173(14) 0.019(7)
C71A 0.183(12) 0.119(8) 0.112(8) 0.050(7) 0.092(8) 0.037(7)
C72A 0.109(6) 0.083(5) 0.068(4) 0.017(4) 0.043(4) 0.014(4)
C73A 0.046(3) 0.060(3) 0.050(3) -0.002(2) -0.006(2) 0.018(2)
C74A 0.042(3) 0.059(3) 0.045(3) -0.007(2) -0.005(2) 0.010(2)
C75A 0.057(3) 0.048(3) 0.045(3) -0.005(2) -0.004(2) 0.003(2)
C76A 0.079(4) 0.071(4) 0.060(4) -0.011(3) 0.015(3) -0.010(3)
C77A 0.104(6) 0.071(4) 0.093(5) -0.008(4) 0.033(4) -0.016(4)
C78A 0.101(5) 0.053(4) 0.096(5) -0.002(4) 0.000(4) -0.008(4)
C79A 0.127(6) 0.051(4) 0.068(4) -0.012(3) -0.010(4) 0.009(4)
C80A 0.106(5) 0.052(3) 0.054(3) -0.005(3) 0.009(3) 0.011(3)
C81A 0.080(4) 0.052(3) 0.040(3) -0.003(2) 0.003(3) 0.015(3)
C82A 0.114(5) 0.058(4) 0.047(3) -0.005(3) -0.023(3) 0.010(3)
C83A 0.173(9) 0.070(4) 0.048(4) -0.005(3) -0.027(5) 0.012(5)
C84A 0.198(10) 0.089(5) 0.043(4) 0.008(4) 0.026(5) 0.036(6)
C85A 0.151(8) 0.118(7) 0.065(5) 0.017(4) 0.045(5) 0.031(6)
C86A 0.087(5) 0.091(5) 0.052(3) 0.008(3) 0.018(3) 0.029(4)
Ru1B 0.0321(2) 0.0577(2) 0.03143(19) 0.00237(16) 0.00251(14) 0.00834(17)
Ru2B 0.03001(19) 0.0440(2) 0.03488(19) -0.00624(15) 0.00512(14) 0.00106(15)
C1B 0.040(3) 0.041(3) 0.043(3) 0.002(2) 0.007(2) 0.004(2)
C2B 0.064(3) 0.039(3) 0.039(3) -0.001(2) 0.012(2) 0.009(2)
C3B 0.120(6) 0.036(3) 0.068(4) 0.000(3) 0.034(4) 0.000(3)
C4B 0.130(6) 0.053(4) 0.068(4) 0.007(3) 0.047(4) -0.013(4)
C5B 0.079(4) 0.060(3) 0.046(3) -0.013(3) 0.028(3) -0.001(3)
C6B 0.039(3) 0.042(3) 0.056(3) -0.009(2) 0.003(2) 0.003(2)
C7B 0.0808(19) 0.046(2) 0.0428(19) -0.0025(14) 0.0167(16) 0.017(2)
C8B 0.038(3) 0.058(3) 0.035(2) -0.001(2) 0.0039(19) 0.010(2)
C9B 0.047(3) 0.066(3) 0.037(3) 0.001(2) 0.003(2) 0.009(2)
C10B 0.042(3) 0.058(3) 0.034(3) -0.002(2) -0.004(2) 0.008(2)
C11B 0.0674(19) 0.052(2) 0.0569(18) -0.0184(15) 0.0156(14) -0.0104(15)
C12B 0.055(3) 0.056(3) 0.044(3) -0.013(2) 0.011(2) -0.001(2)
C13B 0.053(3) 0.061(3) 0.048(3) -0.014(3) 0.009(2) -0.003(3)
C14B 0.037(3) 0.055(3) 0.043(3) -0.007(2) 0.004(2) -0.002(2)
C15B 0.028(3) 0.100(5) 0.058(3) 0.022(3) -0.001(2) 0.015(3)
C16B 0.030(3) 0.108(5) 0.052(3) 0.001(3) -0.011(2) -0.001(3)
C17B 0.029(3) 0.084(4) 0.068(4) -0.001(3) 0.000(2) 0.001(3)
C18B 0.030(3) 0.099(4) 0.053(3) 0.026(3) 0.012(2) 0.011(3)
C19B 0.039(3) 0.094(4) 0.055(3) 0.016(3) 0.019(2) 0.022(3)
C20B 0.061(4) 0.148(7) 0.084(5) 0.061(5) 0.007(3) 0.035(4)
C21B 0.060(4) 0.188(9) 0.070(4) -0.038(5) -0.022(3) 0.009(5)
C22B 0.060(4) 0.085(5) 0.160(8) -0.002(5) -0.008(4) -0.017(4)
C23B 0.060(4) 0.150(7) 0.084(5) 0.051(5) 0.030(4) 0.020(4)
C24B 0.061(4) 0.105(5) 0.098(5) -0.001(4) 0.028(4) 0.031(4)
C25B 0.062(3) 0.064(3) 0.039(3) -0.009(2) 0.006(2) 0.014(3)
C26B 0.099(5) 0.075(4) 0.054(3) -0.006(3) 0.019(3) 0.007(4)
C27B 0.136(7) 0.111(6) 0.056(4) -0.003(4) 0.039(4) 0.004(5)
C28B 0.134(7) 0.134(8) 0.065(5) -0.044(5) 0.048(5) -0.011(6)
C29B 0.139(7) 0.092(5) 0.091(6) -0.041(5) 0.048(5) 0.002(5)
C30B 0.099(5) 0.071(4) 0.063(4) -0.015(3) 0.024(3) 0.010(4)
C31B 0.072(4) 0.048(3) 0.051(3) -0.007(2) 0.013(3) 0.009(3)
C32B 0.083(5) 0.069(4) 0.081(4) -0.005(3) 0.018(4) -0.011(4)
C33B 0.112(6) 0.065(4) 0.118(6) -0.009(4) 0.046(5) -0.011(4)
C34B 0.158(9) 0.052(4) 0.103(6) -0.004(4) 0.059(6) -0.001(5)
C35B 0.156(9) 0.075(5) 0.092(6) 0.019(4) 0.012(6) 0.030(6)
C36B 0.117(6) 0.055(4) 0.079(4) 0.013(3) -0.006(4) 0.012(4)
C37B 0.042(3) 0.054(3) 0.044(3) -0.006(2) -0.010(2) 0.001(2)
C38B 0.036(3) 0.045(3) 0.054(3) 0.001(2) 0.002(2) 0.003(2)
C39B 0.036(2) 0.045(3) 0.044(3) -0.001(2) -0.001(2) -0.002(2)
C40B 0.059(3) 0.058(3) 0.050(3) 0.002(2) 0.014(2) 0.009(3)
C41B 0.097(5) 0.068(4) 0.046(3) 0.004(3) 0.022(3) 0.009(3)
C42B 0.090(5) 0.058(3) 0.051(3) 0.010(3) -0.002(3) 0.003(3)
C43B 0.055(3) 0.053(3) 0.067(4) 0.009(3) -0.005(3) 0.007(3)
C44B 0.039(3) 0.048(3) 0.067(3) 0.001(2) 0.006(2) 0.003(2)
C45B 0.044(3) 0.046(3) 0.038(2) -0.002(2) 0.007(2) 0.003(2)
C46B 0.044(3) 0.058(3) 0.059(3) -0.008(3) 0.015(2) -0.007(2)
C47B 0.064(4) 0.061(3) 0.071(4) -0.011(3) 0.032(3) -0.004(3)
C48B 0.090(5) 0.065(4) 0.058(4) -0.023(3) 0.025(3) -0.009(3)
C49B 0.087(5) 0.085(4) 0.056(4) -0.023(3) 0.005(3) -0.008(4)
C50B 0.052(3) 0.076(4) 0.066(4) -0.017(3) 0.001(3) 0.005(3)
C51B 0.029(2) 0.071(4) 0.058(3) 0.003(3) 0.015(2) 0.002(2)
C52B 0.035(3) 0.066(3) 0.064(3) -0.017(3) 0.017(2) 0.009(2)
C53B 0.037(3) 0.064(3) 0.071(4) 0.006(3) 0.014(3) 0.014(2)
C54B 0.027(2) 0.095(4) 0.045(3) -0.009(3) -0.001(2) 0.020(3)
C55B 0.035(3) 0.066(3) 0.067(4) -0.013(3) 0.007(2) 0.003(2)
C56B 0.070(4) 0.147(7) 0.083(5) 0.035(5) 0.037(4) 0.012(4)
C57B 0.066(4) 0.135(7) 0.125(6) -0.083(6) 0.031(4) 0.005(4)
C58B 0.067(4) 0.076(5) 0.183(9) 0.051(5) 0.029(5) 0.023(4)
C59B 0.071(5) 0.213(10) 0.049(4) 0.008(5) -0.007(3) 0.053(5)
C60B 0.045(4) 0.094(5) 0.148(7) -0.049(5) 0.007(4) -0.021(3)
C61B 0.033(2) 0.067(3) 0.042(3) 0.006(2) 0.005(2) -0.006(2)
C62B 0.068(4) 0.077(4) 0.045(3) -0.001(3) 0.009(3) -0.013(3)
C63B 0.092(5) 0.115(6) 0.037(3) 0.003(3) 0.010(3) -0.015(4)
C64B 0.068(4) 0.135(7) 0.043(3) 0.020(4) -0.005(3) -0.019(4)
C65B 0.075(4) 0.088(5) 0.062(4) 0.030(4) -0.003(3) -0.003(4)
C66B 0.057(3) 0.077(4) 0.067(4) 0.014(3) 0.006(3) 0.006(3)
C67B 0.049(3) 0.047(3) 0.052(3) -0.001(2) 0.001(2) -0.005(2)
C68B 0.057(3) 0.069(4) 0.070(4) 0.002(3) 0.008(3) -0.016(3)
C69B 0.073(4) 0.077(4) 0.086(5) 0.007(4) -0.007(4) -0.023(4)
C70B 0.093(5) 0.054(4) 0.113(6) -0.009(4) -0.021(5) -0.026(4)
C71B 0.097(6) 0.078(5) 0.092(5) -0.034(4) -0.001(4) 0.008(4)
C72B 0.059(4) 0.060(3) 0.079(4) -0.015(3) 0.000(3) -0.003(3)
C73B 0.037(3) 0.056(3) 0.045(3) -0.001(2) 0.010(2) 0.002(2)
C74B 0.032(2) 0.061(3) 0.054(3) 0.005(2) 0.003(2) -0.003(2)
C75B 0.047(3) 0.046(3) 0.052(3) -0.006(2) 0.009(2) 0.001(2)
C76B 0.056(3) 0.060(3) 0.061(3) -0.001(3) 0.008(3) -0.006(3)
C77B 0.090(5) 0.052(4) 0.089(5) -0.005(3) 0.015(4) -0.016(3)
C78B 0.101(6) 0.046(3) 0.106(5) 0.005(4) 0.028(5) 0.014(4)
C79B 0.086(5) 0.057(4) 0.108(5) 0.015(4) 0.008(4) 0.027(4)
C80B 0.066(4) 0.055(3) 0.083(4) 0.005(3) 0.002(3) 0.002(3)
C81B 0.043(3) 0.053(3) 0.039(3) -0.002(2) 0.000(2) -0.006(2)
C82B 0.100(5) 0.059(3) 0.049(3) -0.011(3) 0.019(3) -0.024(3)
C83B 0.149(7) 0.085(5) 0.050(4) -0.008(3) 0.037(4) -0.037(5)
C84B 0.119(6) 0.092(5) 0.054(4) -0.027(4) 0.018(4) -0.022(4)
C85B 0.090(5) 0.072(4) 0.066(4) -0.028(3) 0.011(3) -0.022(4)
C86B 0.069(4) 0.061(3) 0.058(3) -0.008(3) 0.009(3) -0.017(3)
P1A 0.0339(6) 0.0486(7) 0.0356(6) 0.0027(5) 0.0006(5) 0.0046(5)
P2A 0.0341(6) 0.0367(6) 0.0359(6) -0.0024(5) 0.0027(5) 0.0005(5)
P3A 0.0402(6) 0.0479(7) 0.0344(6) -0.0024(5) 0.0080(5) 0.0044(5)
P4A 0.0466(7) 0.0498(7) 0.0352(6) -0.0036(5) 0.0034(5) 0.0065(6)
P1B 0.0471(7) 0.0498(7) 0.0336(6) -0.0038(5) 0.0034(5) 0.0103(6)
P2B 0.0329(6) 0.0444(6) 0.0358(6) -0.0018(5) 0.0029(5) 0.0021(5)
P3B 0.0338(6) 0.0481(7) 0.0380(6) -0.0023(5) 0.0060(5) -0.0009(5)
P4B 0.0348(6) 0.0440(6) 0.0383(6) -0.0031(5) 0.0033(5) -0.0006(5)
S1A 0.0519(17) 0.0369(17) 0.0443(13) -0.0090(13) 0.0101(12) 0.0049(15)
S2A 0.046(2) 0.0588(18) 0.0396(13) -0.0064(12) 0.0088(11) 0.0113(15)
S1B 0.0517(14) 0.0440(17) 0.0389(11) -0.0015(10) 0.0100(9) -0.0092(13)
S2B 0.092(2) 0.0667(17) 0.0518(19) -0.0160(14) 0.0386(16) -0.0126(15)
C7C 0.051(10) 0.031(10) 0.11(2) -0.004(9) -0.003(12) 0.016(9)
C11C 0.035(9) 0.10(2) 0.083(15) 0.005(13) 0.026(9) 0.022(14)
S1C 0.078(3) 0.049(2) 0.047(3) -0.009(2) 0.019(2) 0.011(2)
S2C 0.053(2) 0.054(3) 0.037(2) 0.0115(17) 0.0113(16) 0.006(3)
C7D 0.0517(14) 0.0440(17) 0.0389(11) -0.0015(10) 0.0100(9) -0.0092(13)
C11D 0.092(2) 0.0667(17) 0.0518(19) -0.0160(14) 0.0386(16) -0.0126(15)
S1D 0.0808(19) 0.046(2) 0.0428(19) -0.0025(14) 0.0167(16) 0.017(2)
S2D 0.0674(19) 0.052(2) 0.0569(18) -0.0184(15) 0.0156(14) -0.0104(15)
C1S 0.108(9) 0.114(9) 0.132(9) 0.055(8) -0.023(8) -0.023(7)
Cl1 0.223(7) 0.282(8) 0.223(7) 0.094(6) 0.083(6) -0.060(6)
Cl2 0.383(11) 0.297(10) 0.317(10) 0.065(8) 0.076(9) -0.018(9)

loop_
_atom_type_symbol
_atom_type_description
_atom_type_scat_dispersion_real
_atom_type_scat_dispersion_imag
_atom_type_scat_source
C C 0.0033 0.0016 'International Tables Vol C Tables 4.2.6.8 and 6.1.1.4'
H H 0.0000 0.0000 'International Tables Vol C Tables 4.2.6.8 and 6.1.1.4'
P P 0.1023 0.0942 'International Tables Vol C Tables 4.2.6.8 and 6.1.1.4'
S S 0.1246 0.1234 'International Tables Vol C Tables 4.2.6.8 and 6.1.1.4'
Cl Cl 0.1484 0.1585 'International Tables Vol C Tables 4.2.6.8 and 6.1.1.4'
Ru Ru -1.2594 0.8363 'International Tables Vol C Tables 4.2.6.8 and 6.1.1.4'

loop_
_geom_angle_atom_site_label_1
_geom_angle_atom_site_label_2
_geom_angle_atom_site_label_3
_geom_angle
C10A Ru1A C16A 93.49(18)
C10A Ru1A C15A 90.11(18)
C16A Ru1A C15A 37.27(19)
C10A Ru1A C17A 127.52(18)
C16A Ru1A C17A 37.12(18)
C15A Ru1A C17A 61.66(19)
C10A Ru1A C19A 120.42(19)
C16A Ru1A C19A 61.49(18)
C15A Ru1A C19A 36.61(18)
C17A Ru1A C19A 60.93(18)
C10A Ru1A P2A 83.60(13)
C16A Ru1A P2A 115.72(14)
C15A Ru1A P2A 152.00(15)
C17A Ru1A P2A 101.27(13)
C19A Ru1A P2A 155.38(14)
C10A Ru1A P1A 88.27(13)
C16A Ru1A P1A 161.29(14)
C15A Ru1A P1A 124.20(15)
C17A Ru1A P1A 144.14(13)
C19A Ru1A P1A 101.73(13)
P2A Ru1A P1A 82.98(4)
C10A Ru1A C18A 151.29(17)
C16A Ru1A C18A 61.68(17)
C15A Ru1A C18A 61.53(18)
C17A Ru1A C18A 36.44(17)
C19A Ru1A C18A 36.65(18)
P2A Ru1A C18A 118.98(13)
P1A Ru1A C18A 110.63(12)
C14A Ru2A C53A 96.8(2)
C14A Ru2A C54A 86.4(2)
C53A Ru2A C54A 36.8(2)
C14A Ru2A C55A 112.4(2)
C53A Ru2A C55A 61.4(2)
C54A Ru2A C55A 36.6(2)
C14A Ru2A C52A 132.6(2)
C53A Ru2A C52A 36.6(2)
C54A Ru2A C52A 60.8(2)
C55A Ru2A C52A 60.9(2)
C14A Ru2A P4A 86.95(13)
C53A Ru2A P4A 111.23(17)
C54A Ru2A P4A 145.77(17)
C55A Ru2A P4A 159.50(19)
C52A Ru2A P4A 101.25(17)
C14A Ru2A C51A 147.8(2)
C53A Ru2A C51A 61.6(2)
C54A Ru2A C51A 61.8(2)
C55A Ru2A C51A 37.5(3)
C52A Ru2A C51A 36.2(3)
P4A Ru2A C51A 122.0(2)
C14A Ru2A P3A 87.15(14)
C53A Ru2A P3A 164.81(17)
C54A Ru2A P3A 129.53(16)
C55A Ru2A P3A 103.49(17)
C52A Ru2A P3A 139.9(2)
P4A Ru2A P3A 83.56(5)
C51A Ru2A P3A 108.17(19)
C2A C1A C6A 120.0
C2A C1A C7C 101.1(5)
C6A C1A C7C 138.9(5)
C2A C1A S1A 117.7(2)
C6A C1A S1A 122.3(2)
C7C C1A S1A 16.8(5)
C1A C2A C3A 120.0
C1A C2A C7A 105.6(5)
C3A C2A C7A 134.4(5)
C1A C2A S1C 120.5(2)
C3A C2A S1C 119.5(2)
C7A C2A S1C 14.9(5)
C4A C3A C2A 120.0
C4A C3A H3A 120.0
C2A C3A H3A 120.0
C3A C4A C5A 120.0
C3A C4A H4A 120.0
C5A C4A H4A 120.0
C4A C5A C6A 120.0
C4A C5A C11C 137.3(5)
C6A C5A C11C 102.7(5)
C4A C5A S2A 121.9(2)
C6A C5A S2A 118.1(2)
C11C C5A S2A 15.5(5)
C5A C6A C1A 120.0
C5A C6A C11A 105.1(5)
C1A C6A C11A 134.9(5)
C5A C6A S2C 120.4(2)
C1A C6A S2C 119.6(2)
C11A C6A S2C 15.3(5)
C8A C7A C2A 117.0(8)
C8A C7A H7A 121.5
C2A C7A H7A 121.5
C7C C8A C7A 96.2(7)
C7C C8A C9A 132.7(6)
C7A C8A C9A 131.1(6)
C7C C8A S1C 110.4(6)
C7A C8A S1C 14.2(5)
C9A C8A S1C 116.9(4)
C7C C8A S1A 14.4(5)
C7A C8A S1A 110.4(5)
C9A C8A S1A 118.5(3)
S1C C8A S1A 124.6(3)
C10A C9A C8A 177.0(5)
C9A C10A Ru1A 174.3(4)
C12A C11A C6A 116.2(8)
C12A C11A H11A 121.9
C6A C11A H11A 121.9
C11C C12A C11A 97.8(7)
C11C C12A C13A 130.9(6)
C11A C12A C13A 131.3(6)
C11C C12A S2A 14.0(5)
C11A C12A S2A 111.7(5)
C13A C12A S2A 117.0(3)
C11C C12A S2C 110.8(6)
C11A C12A S2C 13.1(5)
C13A C12A S2C 118.3(4)
S2A C12A S2C 124.6(3)
C14A C13A C12A 171.1(5)
C13A C14A Ru2A 168.9(4)
C19A C15A C16A 107.3(5)
C19A C15A C20A 126.6(5)
C16A C15A C20A 125.9(5)
C19A C15A Ru1A 72.4(3)
C16A C15A Ru1A 70.1(3)
C20A C15A Ru1A 126.8(4)
C15A C16A C17A 108.4(4)
C15A C16A C21A 125.0(5)
C17A C16A C21A 126.3(5)
C15A C16A Ru1A 72.7(3)
C17A C16A Ru1A 73.4(3)
C21A C16A Ru1A 124.7(4)
C18A C17A C16A 108.0(4)
C18A C17A C22A 126.4(5)
C16A C17A C22A 125.3(5)
C18A C17A Ru1A 72.4(3)
C16A C17A Ru1A 69.4(3)
C22A C17A Ru1A 129.1(4)
C17A C18A C19A 107.4(4)
C17A C18A C23A 126.9(5)
C19A C18A C23A 124.5(5)
C17A C18A Ru1A 71.2(3)
C19A C18A Ru1A 71.1(3)
C23A C18A Ru1A 132.7(3)
C15A C19A C18A 108.9(4)
C15A C19A C24A 126.1(5)
C18A C19A C24A 124.7(5)
C15A C19A Ru1A 70.9(3)
C18A C19A Ru1A 72.2(3)
C24A C19A Ru1A 128.2(3)
C15A C20A H20A 109.5
C15A C20A H20B 109.5
H20A C20A H20B 109.5
C15A C20A H20C 109.5
H20A C20A H20C 109.5
H20B C20A H20C 109.5
C16A C21A H21A 109.5
C16A C21A H21B 109.5
H21A C21A H21B 109.5
C16A C21A H21C 109.5
H21A C21A H21C 109.5
H21B C21A H21C 109.5
C17A C22A H22A 109.5
C17A C22A H22B 109.5
H22A C22A H22B 109.5
C17A C22A H22C 109.5
H22A C22A H22C 109.5
H22B C22A H22C 109.5
C18A C23A H23A 109.5
C18A C23A H23B 109.5
H23A C23A H23B 109.5
C18A C23A H23C 109.5
H23A C23A H23C 109.5
H23B C23A H23C 109.5
C19A C24A H24A 109.5
C19A C24A H24B 109.5
H24A C24A H24B 109.5
C19A C24A H24C 109.5
H24A C24A H24C 109.5
H24B C24A H24C 109.5
C26A C25A C30A 117.1(5)
C26A C25A P1A 120.7(4)
C30A C25A P1A 122.2(4)
C25A C26A C27A 121.3(7)
C25A C26A H26A 119.4
C27A C26A H26A 119.4
C28A C27A C26A 119.1(8)
C28A C27A H27A 120.4
C26A C27A H27A 120.4
C29A C28A C27A 120.9(7)
C29A C28A H28A 119.5
C27A C28A H28A 119.5
C28A C29A C30A 119.5(7)
C28A C29A H29A 120.2
C30A C29A H29A 120.2
C29A C30A C25A 122.1(7)
C29A C30A H30A 119.0
C25A C30A H30A 119.0
C32A C31A C36A 119.5(6)
C32A C31A P1A 120.7(4)
C36A C31A P1A 119.8(5)
C31A C32A C33A 119.9(7)
C31A C32A H32A 120.0
C33A C32A H32A 120.0
C34A C33A C32A 120.6(9)
C34A C33A H33A 119.7
C32A C33A H33A 119.7
C33A C34A C35A 121.0(8)
C33A C34A H34A 119.5
C35A C34A H34A 119.5
C36A C35A C34A 119.0(8)
C36A C35A H35A 120.5
C34A C35A H35A 120.5
C35A C36A C31A 120.0(8)
C35A C36A H36A 120.0
C31A C36A H36A 120.0
C38A C37A P1A 110.8(3)
C38A C37A H37A 109.5
P1A C37A H37A 109.5
C38A C37A H37B 109.5
P1A C37A H37B 109.5
H37A C37A H37B 108.1
C37A C38A P2A 108.5(3)
C37A C38A H38A 110.0
P2A C38A H38A 110.0
C37A C38A H38B 110.0
P2A C38A H38B 110.0
H38A C38A H38B 108.4
C40A C39A C44A 118.5(5)
C40A C39A P2A 120.3(4)
C44A C39A P2A 121.2(4)
C39A C40A C41A 120.7(6)
C39A C40A H40A 119.7
C41A C40A H40A 119.7
C42A C41A C40A 119.8(6)
C42A C41A H41A 120.1
C40A C41A H41A 120.1
C43A C42A C41A 119.7(6)
C43A C42A H42A 120.1
C41A C42A H42A 120.1
C42A C43A C44A 121.1(6)
C42A C43A H43A 119.4
C44A C43A H43A 119.4
C43A C44A C39A 120.2(6)
C43A C44A H44A 119.9
C39A C44A H44A 119.9
C50A C45A C46A 117.7(4)
C50A C45A P2A 121.5(4)
C46A C45A P2A 120.8(3)
C47A C46A C45A 120.9(5)
C47A C46A H46A 119.5
C45A C46A H46A 119.5
C48A C47A C46A 120.9(5)
C48A C47A H47A 119.6
C46A C47A H47A 119.6
C47A C48A C49A 119.4(5)
C47A C48A H48A 120.3
C49A C48A H48A 120.3
C48A C49A C50A 119.9(5)
C48A C49A H49A 120.1
C50A C49A H49A 120.1
C45A C50A C49A 121.2(5)
C45A C50A H50A 119.4
C49A C50A H50A 119.4
C52A C51A C55A 106.2(6)
C52A C51A C56A 127.2(8)
C55A C51A C56A 125.8(8)
C52A C51A Ru2A 71.5(3)
C55A C51A Ru2A 70.8(3)
C56A C51A Ru2A 130.4(5)
C51A C52A C53A 109.9(6)
C51A C52A C57A 125.3(7)
C53A C52A C57A 124.4(8)
C51A C52A Ru2A 72.2(3)
C53A C52A Ru2A 70.8(3)
C57A C52A Ru2A 129.1(5)
C52A C53A C54A 107.8(6)
C52A C53A C58A 126.1(7)
C54A C53A C58A 125.9(6)
C52A C53A Ru2A 72.6(3)
C54A C53A Ru2A 72.3(3)
C58A C53A Ru2A 125.1(4)
C53A C54A C55A 108.2(5)
C53A C54A C59A 126.6(7)
C55A C54A C59A 124.8(7)
C53A C54A Ru2A 70.9(3)
C55A C54A Ru2A 71.8(3)
C59A C54A Ru2A 128.3(4)
C54A C55A C51A 107.9(6)
C54A C55A C60A 125.2(7)
C51A C55A C60A 126.4(8)
C54A C55A Ru2A 71.6(3)
C51A C55A Ru2A 71.7(3)
C60A C55A Ru2A 128.5(4)
C51A C56A H56A 109.5
C51A C56A H56B 109.5
H56A C56A H56B 109.5
C51A C56A H56C 109.5
H56A C56A H56C 109.5
H56B C56A H56C 109.5
C52A C57A H57A 109.5
C52A C57A H57B 109.5
H57A C57A H57B 109.5
C52A C57A H57C 109.5
H57A C57A H57C 109.5
H57B C57A H57C 109.5
C53A C58A H58A 109.5
C53A C58A H58B 109.5
H58A C58A H58B 109.5
C53A C58A H58C 109.5
H58A C58A H58C 109.5
H58B C58A H58C 109.5
C54A C59A H59A 109.5
C54A C59A H59B 109.5
H59A C59A H59B 109.5
C54A C59A H59C 109.5
H59A C59A H59C 109.5
H59B C59A H59C 109.5
C55A C60A H60A 109.5
C55A C60A H60B 109.5
H60A C60A H60B 109.5
C55A C60A H60C 109.5
H60A C60A H60C 109.5
H60B C60A H60C 109.5
C66A C61A C62A 118.2(5)
C66A C61A P3A 120.8(4)
C62A C61A P3A 121.0(4)
C63A C62A C61A 120.2(5)
C63A C62A H62A 119.9
C61A C62A H62A 119.9
C64A C63A C62A 120.6(6)
C64A C63A H63A 119.7
C62A C63A H63A 119.7
C63A C64A C65A 120.7(6)
C63A C64A H64A 119.7
C65A C64A H64A 119.7
C64A C65A C66A 119.1(6)
C64A C65A H65A 120.5
C66A C65A H65A 120.5
C61A C66A C65A 121.2(6)
C61A C66A H66A 119.4
C65A C66A H66A 119.4
C68A C67A C72A 117.3(6)
C68A C67A P3A 120.6(5)
C72A C67A P3A 121.8(5)
C67A C68A C69A 121.7(8)
C67A C68A H68A 119.2
C69A C68A H68A 119.2
C70A C69A C68A 118.2(10)
C70A C69A H69A 120.9
C68A C69A H69A 120.9
C71A C70A C69A 120.6(9)
C71A C70A H70A 119.7
C69A C70A H70A 119.7
C70A C71A C72A 122.0(11)
C70A C71A H71A 119.0
C72A C71A H71A 119.0
C71A C72A C67A 120.2(9)
C71A C72A H72A 119.9
C67A C72A H72A 119.9
C74A C73A P3A 111.5(3)
C74A C73A H73A 109.3
P3A C73A H73A 109.3
C74A C73A H73B 109.3
P3A C73A H73B 109.3
H73A C73A H73B 108.0
C73A C74A P4A 107.9(3)
C73A C74A H74A 110.1
P4A C74A H74A 110.1
C73A C74A H74B 110.1
P4A C74A H74B 110.1
H74A C74A H74B 108.4
C76A C75A C80A 117.4(5)
C76A C75A P4A 120.4(4)
C80A C75A P4A 122.2(5)
C75A C76A C77A 121.2(6)
C75A C76A H76A 119.4
C77A C76A H76A 119.4
C78A C77A C76A 119.8(7)
C78A C77A H77A 120.1
C76A C77A H77A 120.1
C79A C78A C77A 120.0(6)
C79A C78A H78A 120.0
C77A C78A H78A 120.0
C78A C79A C80A 120.8(6)
C78A C79A H79A 119.6
C80A C79A H79A 119.6
C79A C80A C75A 120.7(6)
C79A C80A H80A 119.6
C75A C80A H80A 119.6
C82A C81A C86A 120.0
C82A C81A P4A 120.5(2)
C86A C81A P4A 119.4(2)
C83A C82A C81A 120.0
C84A C83A C82A 120.0
C84A C83A H83A 120.0
C82A C83A H83A 120.0
C85A C84A C83A 120.0
C85A C84A H84A 120.0
C83A C84A H84A 120.0
C84A C85A C86A 120.0
C84A C85A H85A 120.0
C86A C85A H85A 120.0
C85A C86A C81A 120.0
C85A C86A H86A 120.0
C81A C86A H86A 120.0
C10B Ru1B C16B 93.0(2)
C10B Ru1B C15B 91.43(19)
C16B Ru1B C15B 37.4(2)
C10B Ru1B C17B 126.2(2)
C16B Ru1B C17B 36.9(2)
C15B Ru1B C17B 61.4(2)
C10B Ru1B C19B 122.22(19)
C16B Ru1B C19B 62.2(2)
C15B Ru1B C19B 36.8(2)
C17B Ru1B C19B 61.6(2)
C10B Ru1B C18B 151.81(18)
C16B Ru1B C18B 61.5(2)
C15B Ru1B C18B 61.18(19)
C17B Ru1B C18B 36.5(2)
C19B Ru1B C18B 36.9(2)
C10B Ru1B P1B 87.89(14)
C16B Ru1B P1B 159.25(18)
C15B Ru1B P1B 121.90(18)
C17B Ru1B P1B 145.82(16)
C19B Ru1B P1B 99.97(17)
C18B Ru1B P1B 111.47(16)
C10B Ru1B P2B 81.57(14)
C16B Ru1B P2B 117.26(18)
C15B Ru1B P2B 153.66(18)
C17B Ru1B P2B 102.67(15)
C19B Ru1B P2B 155.91(15)
C18B Ru1B P2B 119.64(15)
P1B Ru1B P2B 83.40(4)
C14B Ru2B C54B 93.61(19)
C14B Ru2B C53B 127.5(2)
C54B Ru2B C53B 36.7(2)
C14B Ru2B C55B 89.82(19)
C54B Ru2B C55B 37.6(2)
C53B Ru2B C55B 61.4(2)
C14B Ru2B C51B 119.4(2)
C54B Ru2B C51B 61.49(19)
C53B Ru2B C51B 60.97(19)
C55B Ru2B C51B 36.10(19)
C14B Ru2B C52B 150.33(19)
C54B Ru2B C52B 61.30(19)
C53B Ru2B C52B 36.6(2)
C55B Ru2B C52B 60.75(19)
C51B Ru2B C52B 36.34(19)
C14B Ru2B P3B 84.38(14)
C54B Ru2B P3B 113.78(16)
C53B Ru2B P3B 100.00(15)
C55B Ru2B P3B 150.50(16)
C51B Ru2B P3B 155.21(15)
C52B Ru2B P3B 118.96(15)
C14B Ru2B P4B 86.93(14)
C54B Ru2B P4B 163.05(16)
C53B Ru2B P4B 145.53(16)
C55B Ru2B P4B 125.49(16)
C51B Ru2B P4B 103.63(14)
C52B Ru2B P4B 112.36(15)
P3B Ru2B P4B 83.14(4)
C2B C1B C6B 120.0
C2B C1B C7D 103.3(4)
C6B C1B C7D 136.7(4)
C2B C1B S1B 117.73(19)
C6B C1B S1B 122.24(19)
C7D C1B S1B 14.5(4)
C1B C2B C3B 120.0
C1B C2B C7B 105.1(4)
C3B C2B C7B 134.8(4)
C1B C2B S1D 118.3(2)
C3B C2B S1D 121.7(2)
C7B C2B S1D 13.2(4)
C2B C3B C4B 120.0
C2B C3B H3B 120.0
C4B C3B H3B 120.0
C5B C4B C3B 120.0
C5B C4B H4B 120.0
C3B C4B H4B 120.0
C4B C5B C6B 120.0
C4B C5B C11D 137.8(5)
C6B C5B C11D 101.9(5)
C4B C5B S2B 122.2(2)
C6B C5B S2B 117.8(2)
C11D C5B S2B 16.3(5)
C5B C6B C1B 120.0
C5B C6B C11B 105.0(4)
C1B C6B C11B 134.8(4)
C5B C6B S2D 120.5(2)
C1B C6B S2D 119.3(2)
C11B C6B S2D 15.5(4)
C8B C7B C2B 115.9(7)
C8B C7B H7B 122.1
C2B C7B H7B 122.1
C7B C8B C7D 99.0(6)
C7B C8B C9B 131.8(5)
C7D C8B C9B 129.1(6)
C7B C8B S1D 13.4(4)
C7D C8B S1D 112.4(5)
C9B C8B S1D 118.4(3)
C7B C8B S1B 111.4(5)
C7D C8B S1B 12.4(4)
C9B C8B S1B 116.8(4)
S1D C8B S1B 124.8(3)
C10B C9B C8B 173.2(6)
C9B C10B Ru1B 173.8(4)
C12B C11B C6B 117.3(8)
C12B C11B H11B 121.3
C6B C11B H11B 121.3
C11B C12B C11D 97.3(7)
C11B C12B C13B 130.0(6)
C11D C12B C13B 132.7(6)
C11B C12B S2D 14.4(4)
C11D C12B S2D 111.6(5)
C13B C12B S2D 115.7(4)
C11B C12B S2B 111.0(5)
C11D C12B S2B 14.2(5)
C13B C12B S2B 119.0(4)
S2D C12B S2B 125.4(3)
C14B C13B C12B 178.0(5)
C13B C14B Ru2B 173.4(4)
C19B C15B C16B 108.9(5)
C19B C15B C20B 126.7(6)
C16B C15B C20B 124.2(6)
C19B C15B Ru1B 72.4(3)
C16B C15B Ru1B 71.0(3)
C20B C15B Ru1B 126.9(4)
C17B C16B C15B 107.2(5)
C17B C16B C21B 128.2(7)
C15B C16B C21B 123.8(6)
C17B C16B Ru1B 72.5(3)
C15B C16B Ru1B 71.6(3)
C21B C16B Ru1B 129.2(4)
C18B C17B C16B 108.6(5)
C18B C17B C22B 124.6(6)
C16B C17B C22B 126.6(6)
C18B C17B Ru1B 72.2(3)
C16B C17B Ru1B 70.6(3)
C22B C17B Ru1B 127.3(4)
C17B C18B C19B 108.4(5)
C17B C18B C23B 126.7(6)
C19B C18B C23B 123.7(6)
C17B C18B Ru1B 71.3(3)
C19B C18B Ru1B 71.3(3)
C23B C18B Ru1B 133.0(4)
C15B C19B C18B 106.9(5)
C15B C19B C24B 125.0(6)
C18B C19B C24B 127.5(5)
C15B C19B Ru1B 70.8(3)
C18B C19B Ru1B 71.8(3)
C24B C19B Ru1B 129.4(4)
C15B C20B H20D 109.5
C15B C20B H20E 109.5
H20D C20B H20E 109.5
C15B C20B H20F 109.5
H20D C20B H20F 109.5
H20E C20B H20F 109.5
C16B C21B H21D 109.5
C16B C21B H21E 109.5
H21D C21B H21E 109.5
C16B C21B H21F 109.5
H21D C21B H21F 109.5
H21E C21B H21F 109.5
C17B C22B H22D 109.5
C17B C22B H22E 109.5
H22D C22B H22E 109.5
C17B C22B H22F 109.5
H22D C22B H22F 109.5
H22E C22B H22F 109.5
C18B C23B H23D 109.5
C18B C23B H23E 109.5
H23D C23B H23E 109.5
C18B C23B H23F 109.5
H23D C23B H23F 109.5
H23E C23B H23F 109.5
C19B C24B H24D 109.5
C19B C24B H24E 109.5
H24D C24B H24E 109.5
C19B C24B H24F 109.5
H24D C24B H24F 109.5
H24E C24B H24F 109.5
C26B C25B C30B 117.9(5)
C26B C25B P1B 119.2(4)
C30B C25B P1B 122.8(5)
C25B C26B C27B 121.3(6)
C25B C26B H26B 119.4
C27B C26B H26B 119.4
C28B C27B C26B 119.8(7)
C28B C27B H27B 120.1
C26B C27B H27B 120.1
C27B C28B C29B 120.4(7)
C27B C28B H28B 119.8
C29B C28B H28B 119.8
C28B C29B C30B 120.7(7)
C28B C29B H29B 119.6
C30B C29B H29B 119.6
C25B C30B C29B 119.8(7)
C25B C30B H30B 120.1
C29B C30B H30B 120.1
C32B C31B C36B 117.4(6)
C32B C31B P1B 124.1(5)
C36B C31B P1B 118.5(5)
C31B C32B C33B 122.2(7)
C31B C32B H32B 118.9
C33B C32B H32B 118.9
C34B C33B C32B 118.6(8)
C34B C33B H33B 120.7
C32B C33B H33B 120.7
C33B C34B C35B 121.1(8)
C33B C34B H34B 119.5
C35B C34B H34B 119.5
C34B C35B C36B 119.7(8)
C34B C35B H35B 120.1
C36B C35B H35B 120.1
C31B C36B C35B 120.9(8)
C31B C36B H36B 119.5
C35B C36B H36B 119.5
C38B C37B P1B 108.8(3)
C38B C37B H37C 109.9
P1B C37B H37C 109.9
C38B C37B H37D 109.9
P1B C37B H37D 109.9
H37C C37B H37D 108.3
C37B C38B P2B 107.5(3)
C37B C38B H38C 110.2
P2B C38B H38C 110.2
C37B C38B H38D 110.2
P2B C38B H38D 110.2
H38C C38B H38D 108.5
C40B C39B C44B 118.3(5)
C40B C39B P2B 118.6(4)
C44B C39B P2B 122.8(4)
C41B C40B C39B 120.8(5)
C41B C40B H40B 119.6
C39B C40B H40B 119.6
C42B C41B C40B 120.1(5)
C42B C41B H41B 120.0
C40B C41B H41B 120.0
C43B C42B C41B 120.3(5)
C43B C42B H42B 119.8
C41B C42B H42B 119.8
C42B C43B C44B 120.1(5)
C42B C43B H43B 119.9
C44B C43B H43B 119.9
C43B C44B C39B 120.4(5)
C43B C44B H44B 119.8
C39B C44B H44B 119.8
C50B C45B C46B 117.5(5)
C50B C45B P2B 120.0(4)
C46B C45B P2B 122.5(4)
C47B C46B C45B 121.1(5)
C47B C46B H46B 119.4
C45B C46B H46B 119.4
C46B C47B C48B 119.9(5)
C46B C47B H47B 120.0
C48B C47B H47B 120.0
C49B C48B C47B 120.2(5)
C49B C48B H48B 119.9
C47B C48B H48B 119.9
C48B C49B C50B 119.7(6)
C48B C49B H49B 120.2
C50B C49B H49B 120.2
C45B C50B C49B 121.6(6)
C45B C50B H50B 119.2
C49B C50B H50B 119.2
C55B C51B C52B 108.8(5)
C55B C51B C56B 125.5(6)
C52B C51B C56B 125.2(6)
C55B C51B Ru2B 71.5(3)
C52B C51B Ru2B 72.1(3)
C56B C51B Ru2B 128.7(4)
C53B C52B C51B 107.4(5)
C53B C52B C57B 125.9(6)
C51B C52B C57B 125.7(6)
C53B C52B Ru2B 70.0(3)
C51B C52B Ru2B 71.6(3)
C57B C52B Ru2B 132.3(4)
C54B C53B C52B 109.0(5)
C54B C53B C58B 125.0(6)
C52B C53B C58B 125.5(6)
C54B C53B Ru2B 71.2(3)
C52B C53B Ru2B 73.4(3)
C58B C53B Ru2B 127.9(4)
C53B C54B C55B 107.4(5)
C53B C54B C59B 129.2(7)
C55B C54B C59B 123.3(6)
C53B C54B Ru2B 72.1(3)
C55B C54B Ru2B 72.6(3)
C59B C54B Ru2B 123.9(4)
C51B C55B C54B 107.4(5)
C51B C55B C60B 127.0(6)
C54B C55B C60B 125.4(6)
C51B C55B Ru2B 72.4(3)
C54B C55B Ru2B 69.8(3)
C60B C55B Ru2B 126.3(4)
C51B C56B H56D 109.5
C51B C56B H56E 109.5
H56D C56B H56E 109.5
C51B C56B H56F 109.5
H56D C56B H56F 109.5
H56E C56B H56F 109.5
C52B C57B H57D 109.5
C52B C57B H57E 109.5
H57D C57B H57E 109.5
C52B C57B H57F 109.5
H57D C57B H57F 109.5
H57E C57B H57F 109.5
C53B C58B H58D 109.5
C53B C58B H58E 109.5
H58D C58B H58E 109.5
C53B C58B H58F 109.5
H58D C58B H58F 109.5
H58E C58B H58F 109.5
C54B C59B H59D 109.5
C54B C59B H59E 109.5
H59D C59B H59E 109.5
C54B C59B H59F 109.5
H59D C59B H59F 109.5
H59E C59B H59F 109.5
C55B C60B H60D 109.5
C55B C60B H60E 109.5
H60D C60B H60E 109.5
C55B C60B H60F 109.5
H60D C60B H60F 109.5
H60E C60B H60F 109.5
C62B C61B C66B 117.6(5)
C62B C61B P3B 120.8(4)
C66B C61B P3B 121.5(4)
C63B C62B C61B 121.4(6)
C63B C62B H62B 119.3
C61B C62B H62B 119.3
C64B C63B C62B 119.7(7)
C64B C63B H63B 120.1
C62B C63B H63B 120.1
C65B C64B C63B 120.4(6)
C65B C64B H64B 119.8
C63B C64B H64B 119.8
C64B C65B C66B 120.3(6)
C64B C65B H65B 119.8
C66B C65B H65B 119.8
C65B C66B C61B 120.6(6)
C65B C66B H66B 119.7
C61B C66B H66B 119.7
C72B C67B C68B 118.2(5)
C72B C67B P3B 120.3(4)
C68B C67B P3B 121.4(4)
C69B C68B C67B 120.7(6)
C69B C68B H68B 119.7
C67B C68B H68B 119.6
C68B C69B C70B 120.5(6)
C68B C69B H69B 119.8
C70B C69B H69B 119.8
C69B C70B C71B 120.5(6)
C69B C70B H70B 119.7
C71B C70B H70B 119.7
C70B C71B C72B 119.4(7)
C70B C71B H71B 120.3
C72B C71B H71B 120.3
C67B C72B C71B 120.7(6)
C67B C72B H72B 119.6
C71B C72B H72B 119.6
C74B C73B P3B 106.2(3)
C74B C73B H73C 110.5
P3B C73B H73C 110.5
C74B C73B H73D 110.5
P3B C73B H73D 110.5
H73C C73B H73D 108.7
C73B C74B P4B 110.0(3)
C73B C74B H74C 109.7
P4B C74B H74C 109.7
C73B C74B H74D 109.7
P4B C74B H74D 109.7
H74C C74B H74D 108.2
C76B C75B C80B 118.1(5)
C76B C75B P4B 122.3(4)
C80B C75B P4B 119.7(4)
C75B C76B C77B 120.6(6)
C75B C76B H76B 119.7
C77B C76B H76B 119.7
C78B C77B C76B 120.7(6)
C78B C77B H77B 119.7
C76B C77B H77B 119.7
C77B C78B C79B 120.1(6)
C77B C78B H78B 120.0
C79B C78B H78B 120.0
C78B C79B C80B 119.9(6)
C78B C79B H79B 120.1
C80B C79B H79B 120.1
C79B C80B C75B 120.6(6)
C79B C80B H80B 119.7
C75B C80B H80B 119.7
C82B C81B C86B 117.5(5)
C82B C81B P4B 120.1(4)
C86B C81B P4B 122.2(4)
C81B C82B C83B 120.7(5)
C81B C82B H82B 119.6
C83B C82B H82B 119.6
C84B C83B C82B 121.3(6)
C84B C83B H83B 119.3
C82B C83B H83B 119.3
C83B C84B C85B 118.4(6)
C83B C84B H84B 120.8
C85B C84B H84B 120.8
C84B C85B C86B 120.7(6)
C84B C85B H85B 119.7
C86B C85B H85B 119.7
C81B C86B C85B 121.4(5)
C81B C86B H86B 119.3
C85B C86B H86B 119.3
C25A P1A C31A 100.3(2)
C25A P1A C37A 103.0(2)
C31A P1A C37A 103.5(2)
C25A P1A Ru1A 118.45(16)
C31A P1A Ru1A 118.52(18)
C37A P1A Ru1A 110.90(16)
C38A P2A C45A 104.9(2)
C38A P2A C39A 102.9(2)
C45A P2A C39A 100.3(2)
C38A P2A Ru1A 107.76(15)
C45A P2A Ru1A 118.34(14)
C39A P2A Ru1A 120.71(16)
C67A P3A C61A 98.3(2)
C67A P3A C73A 104.2(3)
C61A P3A C73A 102.3(2)
C67A P3A Ru2A 117.06(17)
C61A P3A Ru2A 122.27(17)
C73A P3A Ru2A 110.43(17)
C75A P4A C81A 100.2(2)
C75A P4A C74A 105.4(2)
C81A P4A C74A 101.0(2)
C75A P4A Ru2A 118.39(17)
C81A P4A Ru2A 122.29(14)
C74A P4A Ru2A 107.25(16)
C31B P1B C25B 101.1(2)
C31B P1B C37B 103.4(3)
C25B P1B C37B 101.2(2)
C31B P1B Ru1B 118.05(18)
C25B P1B Ru1B 120.51(19)
C37B P1B Ru1B 110.08(16)
C45B P2B C38B 102.0(2)
C45B P2B C39B 102.9(2)
C38B P2B C39B 100.0(2)
C45B P2B Ru1B 120.09(15)
C38B P2B Ru1B 108.46(16)
C39B P2B Ru1B 120.20(15)
C61B P3B C67B 101.1(2)
C61B P3B C73B 105.2(2)
C67B P3B C73B 99.7(2)
C61B P3B Ru2B 119.07(16)
C67B P3B Ru2B 121.67(17)
C73B P3B Ru2B 107.45(16)
C81B P4B C75B 99.6(2)
C81B P4B C74B 103.7(2)
C75B P4B C74B 101.8(2)
C81B P4B Ru2B 117.88(16)
C75B P4B Ru2B 121.70(17)
C74B P4B Ru2B 109.69(16)
C1A S1A C8A 89.3(2)
C12A S2A C5A 88.8(2)
C1B S1B C8B 89.7(2)
C5B S2B C12B 88.7(2)
C8A C7C C1A 119.9(9)
C8A C7C H7C 120.0
C1A C7C H7C 120.0
C12A C11C C5A 118.1(10)
C12A C11C H11C 120.9
C5A C11C H11C 120.9
C8A S1C C2A 87.9(3)
C6A S2C C12A 88.1(3)
C8B C7D C1B 116.5(8)
C8B C7D H7D 121.7
C1B C7D H7D 121.7
C12B C11D C5B 118.4(8)
C12B C11D H11D 120.8
C5B C11D H11D 120.8
C8B S1D C2B 89.3(2)
C12B S2D C6B 87.5(2)
Cl2 C1S Cl1 108.2(9)
Cl2 C1S H1S1 110.2
Cl1 C1S H1S1 110.0
Cl2 C1S H1S2 110.1
Cl1 C1S H1S2 109.9
H1S1 C1S H1S2 108.4

loop_
_geom_bond_atom_site_label_1
_geom_bond_atom_site_label_2
_geom_bond_distance
Ru1A C10A 2.002(4)
Ru1A C16A 2.211(4)
Ru1A C15A 2.245(5)
Ru1A C17A 2.263(4)
Ru1A C19A 2.264(5)
Ru1A P2A 2.2685(12)
Ru1A P1A 2.2750(12)
Ru1A C18A 2.278(4)
Ru2A C14A 2.007(5)
Ru2A C53A 2.232(5)
Ru2A C54A 2.250(5)
Ru2A C55A 2.254(5)
Ru2A C52A 2.256(5)
Ru2A P4A 2.2642(13)
Ru2A C51A 2.265(6)
Ru2A P3A 2.2667(13)
C1A C2A 1.3900
C1A C6A 1.3900
C1A C7C 1.444(9)
C1A S1A 1.726(3)
C2A C3A 1.3900
C2A C7A 1.440(9)
C2A S1C 1.744(5)
C3A C4A 1.3900
C3A H3A 0.9300
C4A C5A 1.3900
C4A H4A 0.9300
C5A C6A 1.3900
C5A C11C 1.447(10)
C5A S2A 1.734(4)
C6A C11A 1.445(9)
C6A S2C 1.718(5)
C7A C8A 1.383(9)
C7A H7A 0.9300
C8A C7C 1.378(10)
C8A C9A 1.438(6)
C8A S1C 1.723(6)
C8A S1A 1.753(5)
C9A C10A 1.215(6)
C11A C12A 1.389(9)
C11A H11A 0.9300
C12A C11C 1.378(10)
C12A C13A 1.435(6)
C12A S2A 1.728(5)
C12A S2C 1.744(6)
C13A C14A 1.215(6)
C15A C19A 1.416(7)
C15A C16A 1.424(7)
C15A C20A 1.484(8)
C16A C17A 1.425(7)
C16A C21A 1.500(7)
C17A C18A 1.420(7)
C17A C22A 1.507(7)
C18A C19A 1.428(7)
C18A C23A 1.505(7)
C19A C24A 1.504(7)
C20A H20A 0.9600
C20A H20B 0.9600
C20A H20C 0.9600
C21A H21A 0.9600
C21A H21B 0.9600
C21A H21C 0.9600
C22A H22A 0.9600
C22A H22B 0.9600
C22A H22C 0.9600
C23A H23A 0.9600
C23A H23B 0.9600
C23A H23C 0.9600
C24A H24A 0.9600
C24A H24B 0.9600
C24A H24C 0.9600
C25A C26A 1.387(8)
C25A C30A 1.399(8)
C25A P1A 1.829(5)
C26A C27A 1.395(9)
C26A H26A 0.9300
C27A C28A 1.393(12)
C27A H27A 0.9300
C28A C29A 1.350(11)
C28A H28A 0.9300
C29A C30A 1.384(9)
C29A H29A 0.9300
C30A H30A 0.9300
C31A C32A 1.364(8)
C31A C36A 1.404(8)
C31A P1A 1.849(5)
C32A C33A 1.386(9)
C32A H32A 0.9300
C33A C34A 1.341(13)
C33A H33A 0.9300
C34A C35A 1.389(13)
C34A H34A 0.9300
C35A C36A 1.372(10)
C35A H35A 0.9300
C36A H36A 0.9300
C37A C38A 1.537(6)
C37A P1A 1.859(5)
C37A H37A 0.9700
C37A H37B 0.9700
C38A P2A 1.829(4)
C38A H38A 0.9700
C38A H38B 0.9700
C39A C40A 1.363(7)
C39A C44A 1.388(7)
C39A P2A 1.844(5)
C40A C41A 1.401(8)
C40A H40A 0.9300
C41A C42A 1.370(9)
C41A H41A 0.9300
C42A C43A 1.348(9)
C42A H42A 0.9300
C43A C44A 1.382(8)
C43A H43A 0.9300
C44A H44A 0.9300
C45A C50A 1.370(7)
C45A C46A 1.393(6)
C45A P2A 1.837(4)
C46A C47A 1.377(7)
C46A H46A 0.9300
C47A C48A 1.363(7)
C47A H47A 0.9300
C48A C49A 1.373(8)
C48A H48A 0.9300
C49A C50A 1.398(7)
C49A H49A 0.9300
C50A H50A 0.9300
C51A C52A 1.406(10)
C51A C55A 1.454(10)
C51A C56A 1.500(9)
C52A C53A 1.408(9)
C52A C57A 1.522(9)
C53A C54A 1.414(8)
C53A C58A 1.496(9)
C54A C55A 1.415(9)
C54A C59A 1.478(8)
C55A C60A 1.489(9)
C56A H56A 0.9600
C56A H56B 0.9600
C56A H56C 0.9600
C57A H57A 0.9600
C57A H57B 0.9600
C57A H57C 0.9600
C58A H58A 0.9600
C58A H58B 0.9600
C58A H58C 0.9600
C59A H59A 0.9600
C59A H59B 0.9600
C59A H59C 0.9600
C60A H60A 0.9600
C60A H60B 0.9600
C60A H60C 0.9600
C61A C66A 1.383(7)
C61A C62A 1.391(7)
C61A P3A 1.838(5)
C62A C63A 1.386(7)
C62A H62A 0.9300
C63A C64A 1.362(9)
C63A H63A 0.9300
C64A C65A 1.366(9)
C64A H64A 0.9300
C65A C66A 1.396(8)
C65A H65A 0.9300
C66A H66A 0.9300
C67A C68A 1.381(9)
C67A C72A 1.391(8)
C67A P3A 1.831(6)
C68A C69A 1.390(10)
C68A H68A 0.9300
C69A C70A 1.384(17)
C69A H69A 0.9300
C70A C71A 1.324(17)
C70A H70A 0.9300
C71A C72A 1.367(12)
C71A H71A 0.9300
C72A H72A 0.9300
C73A C74A 1.528(7)
C73A P3A 1.860(5)
C73A H73A 0.9700
C73A H73B 0.9700
C74A P4A 1.848(5)
C74A H74A 0.9700
C74A H74B 0.9700
C75A C76A 1.375(8)
C75A C80A 1.395(7)
C75A P4A 1.829(5)
C76A C77A 1.382(9)
C76A H76A 0.9300
C77A C78A 1.367(9)
C77A H77A 0.9300
C78A C79A 1.348(9)
C78A H78A 0.9300
C79A C80A 1.369(9)
C79A H79A 0.9300
C80A H80A 0.9300
C81A C82A 1.3900
C81A C86A 1.3900
C81A P4A 1.848(3)
C82A C83A 1.3900
C83A C84A 1.3900
C83A H83A 0.9300
C84A C85A 1.3900
C84A H84A 0.9300
C85A C86A 1.3900
C85A H85A 0.9300
C86A H86A 0.9300
Ru1B C10B 1.996(5)
Ru1B C16B 2.235(5)
Ru1B C15B 2.243(5)
Ru1B C17B 2.261(5)
Ru1B C19B 2.265(5)
Ru1B C18B 2.272(5)
Ru1B P1B 2.2804(13)
Ru1B P2B 2.2851(12)
Ru2B C14B 1.990(5)
Ru2B C54B 2.213(5)
Ru2B C53B 2.224(5)
Ru2B C55B 2.250(5)
Ru2B C51B 2.261(5)
Ru2B C52B 2.267(5)
Ru2B P3B 2.2674(13)
Ru2B P4B 2.2843(12)
C1B C2B 1.3900
C1B C6B 1.3900
C1B C7D 1.452(9)
C1B S1B 1.706(3)
C2B C3B 1.3900
C2B C7B 1.443(8)
C2B S1D 1.729(4)
C3B C4B 1.3900
C3B H3B 0.9300
C4B C5B 1.3900
C4B H4B 0.9300
C5B C6B 1.3900
C5B C11D 1.450(9)
C5B S2B 1.731(3)
C6B C11B 1.437(8)
C6B S2D 1.742(4)
C7B C8B 1.382(9)
C7B H7B 0.9300
C8B C7D 1.383(9)
C8B C9B 1.436(6)
C8B S1D 1.676(5)
C8B S1B 1.714(5)
C9B C10B 1.202(7)
C11B C12B 1.370(9)
C11B H11B 0.9300
C12B C11D 1.379(9)
C12B C13B 1.434(7)
C12B S2D 1.726(5)
C12B S2B 1.744(5)
C13B C14B 1.212(7)
C15B C19B 1.423(7)
C15B C16B 1.435(9)
C15B C20B 1.512(8)
C16B C17B 1.422(8)
C16B C21B 1.492(8)
C17B C18B 1.418(8)
C17B C22B 1.521(9)
C18B C19B 1.437(8)
C18B C23B 1.494(8)
C19B C24B 1.491(9)
C20B H20D 0.9600
C20B H20E 0.9600
C20B H20F 0.9600
C21B H21D 0.9600
C21B H21E 0.9600
C21B H21F 0.9600
C22B H22D 0.9600
C22B H22E 0.9600
C22B H22F 0.9600
C23B H23D 0.9600
C23B H23E 0.9600
C23B H23F 0.9600
C24B H24D 0.9600
C24B H24E 0.9600
C24B H24F 0.9600
C25B C26B 1.377(8)
C25B C30B 1.382(8)
C25B P1B 1.842(5)
C26B C27B 1.393(8)
C26B H26B 0.9300
C27B C28B 1.347(11)
C27B H27B 0.9300
C28B C29B 1.348(11)
C28B H28B 0.9300
C29B C30B 1.402(9)
C29B H29B 0.9300
C30B H30B 0.9300
C31B C32B 1.368(9)
C31B C36B 1.373(8)
C31B P1B 1.838(6)
C32B C33B 1.389(9)
C32B H32B 0.9300
C33B C34B 1.349(12)
C33B H33B 0.9300
C34B C35B 1.354(12)
C34B H34B 0.9300
C35B C36B 1.386(11)
C35B H35B 0.9300
C36B H36B 0.9300
C37B C38B 1.516(7)
C37B P1B 1.844(5)
C37B H37C 0.9700
C37B H37D 0.9700
C38B P2B 1.837(5)
C38B H38C 0.9700
C38B H38D 0.9700
C39B C40B 1.385(7)
C39B C44B 1.400(7)
C39B P2B 1.841(5)
C40B C41B 1.377(7)
C40B H40B 0.9300
C41B C42B 1.375(8)
C41B H41B 0.9300
C42B C43B 1.365(8)
C42B H42B 0.9300
C43B C44B 1.380(7)
C43B H43B 0.9300
C44B H44B 0.9300
C45B C50B 1.368(7)
C45B C46B 1.405(6)
C45B P2B 1.831(5)
C46B C47B 1.369(7)
C46B H46B 0.9300
C47B C48B 1.382(9)
C47B H47B 0.9300
C48B C49B 1.357(9)
C48B H48B 0.9300
C49B C50B 1.397(8)
C49B H49B 0.9300
C50B H50B 0.9300
C51B C55B 1.398(7)
C51B C52B 1.412(7)
C51B C56B 1.512(8)
C52B C53B 1.411(8)
C52B C57B 1.516(8)
C53B C54B 1.396(8)
C53B C58B 1.514(8)
C54B C55B 1.440(8)
C54B C59B 1.511(8)
C55B C60B 1.508(8)
C56B H56D 0.9600
C56B H56E 0.9600
C56B H56F 0.9600
C57B H57D 0.9600
C57B H57E 0.9600
C57B H57F 0.9600
C58B H58D 0.9600
C58B H58E 0.9600
C58B H58F 0.9600
C59B H59D 0.9600
C59B H59E 0.9600
C59B H59F 0.9600
C60B H60D 0.9600
C60B H60E 0.9600
C60B H60F 0.9600
C61B C62B 1.382(7)
C61B C66B 1.388(8)
C61B P3B 1.831(5)
C62B C63B 1.379(8)
C62B H62B 0.9300
C63B C64B 1.364(10)
C63B H63B 0.9300
C64B C65B 1.357(10)
C64B H64B 0.9300
C65B C66B 1.384(8)
C65B H65B 0.9300
C66B H66B 0.9300
C67B C72B 1.373(8)
C67B C68B 1.402(7)
C67B P3B 1.837(5)
C68B C69B 1.363(8)
C68B H68B 0.9300
C69B C70B 1.363(10)
C69B H69B 0.9300
C70B C71B 1.368(10)
C70B H70B 0.9300
C71B C72B 1.397(8)
C71B H71B 0.9300
C72B H72B 0.9300
C73B C74B 1.523(7)
C73B P3B 1.837(5)
C73B H73C 0.9700
C73B H73D 0.9700
C74B P4B 1.863(5)
C74B H74C 0.9700
C74B H74D 0.9700
C75B C76B 1.368(7)
C75B C80B 1.394(8)
C75B P4B 1.844(5)
C76B C77B 1.397(8)
C76B H76B 0.9300
C77B C78B 1.340(10)
C77B H77B 0.9300
C78B C79B 1.373(10)
C78B H78B 0.9300
C79B C80B 1.382(8)
C79B H79B 0.9300
C80B H80B 0.9300
C81B C82B 1.372(7)
C81B C86B 1.373(7)
C81B P4B 1.839(5)
C82B C83B 1.391(8)
C82B H82B 0.9300
C83B C84B 1.352(9)
C83B H83B 0.9300
C84B C85B 1.368(9)
C84B H84B 0.9300
C85B C86B 1.382(8)
C85B H85B 0.9300
C86B H86B 0.9300
C7C H7C 0.9300
C11C H11C 0.9300
C7D H7D 0.9300
C11D H11D 0.9300
C1S Cl2 1.628(9)
C1S Cl1 1.667(9)
C1S H1S1 0.9700
C1S H1S2 0.9700
